data_4507186
loop_
_publ_author_name
'Bia\/lo\'nska, Agata'
'Ciunik, Zbigniew'

_publ_section_title
;
 Why Is the Resolution of Certain Racemic Modifications Inefficient?
 Formation of Diastereomeric Double Salts of Brucinium
;
_journal_issue 1
_journal_name_full 'Crystal Growth &amp; Design'
_journal_page_first 111
_journal_paper_doi 10.1021/cg3012469
_journal_volume 13
_journal_year 2013
_chemical_absolute_configuration rm
_chemical_formula_moiety
;
C23 H27 N2 O4, C10 H8 N3 O8, 3.88(H2 O)
;
_chemical_formula_sum 'C33 H42.77 N5 O15.89'
_chemical_formula_weight 763.65
_chemical_melting_point 417
_chemical_name_systematic
; 
brucinium N-(3,5-dinitrobenzoyl)-L-serinate 3.88-hydrate
;
_space_group_IT_number 19
_symmetry_cell_setting orthorhombic
_symmetry_space_group_name_Hall 'P 2ac 2ab'
_symmetry_space_group_name_H-M 'P 21 21 21'
_atom_sites_solution_hydrogens geom
_atom_sites_solution_primary direct
_atom_sites_solution_secondary difmap
_audit_creation_method SHELXL-97
_cell_angle_alpha 90.00
_cell_angle_beta 90.00
_cell_angle_gamma 90.00
_cell_formula_units_Z 8
_cell_length_a 12.212(3)
_cell_length_b 14.727(3)
_cell_length_c 38.569(5)
_cell_measurement_reflns_used 2785
_cell_measurement_temperature 100(2)
_cell_measurement_theta_max 77.80
_cell_measurement_theta_min 2.29
_cell_volume 6936(2)
_computing_cell_refinement
;
CrysAlisPro, Agilent Technologies,
Version 1.171.35.19 (release 27-10-2011 CrysAlis171 .NET)
(compiled Oct 27 2011,15:02:11)
;
_computing_data_collection
;
CrysAlisPro, Agilent Technologies,
Version 1.171.35.19 (release 27-10-2011 CrysAlis171 .NET)
(compiled Oct 27 2011,15:02:11)
;
_computing_data_reduction
;
CrysAlisPro, Agilent Technologies,
Version 1.171.35.19 (release 27-10-2011 CrysAlis171 .NET)
(compiled Oct 27 2011,15:02:11)
;
_computing_structure_refinement
;
SHELXL-97 (Sheldrick, G. M. (2008). <i>Acta Cryst.</i> <b>A64</b>, 112-122.)
;
_computing_structure_solution
;
SIR2004. (Burla, M. C., Caliandro, R., Camalli, M., Carrozzini, B.,
Cascarano, G. L., De Caro, L., Giacovazzo, C., Polidori G., 
Spagna, R. (2005). <I>J. Appl. Cryst.</i> <B>38</B>, 381&#x0096;388.)
;
_diffrn_ambient_temperature 100(2)
_diffrn_measured_fraction_theta_full 0.990
_diffrn_measured_fraction_theta_max 0.990
_diffrn_measurement_device_type 'Xcalibur, Onyx'
_diffrn_measurement_method '\w scan'
_diffrn_radiation_monochromator graphite
_diffrn_radiation_source 'Enhance (Cu) X-ray Source'
_diffrn_radiation_type CuK\a
_diffrn_radiation_wavelength 1.54175
_diffrn_reflns_av_R_equivalents 0.1278
_diffrn_reflns_av_sigmaI/netI 0.1780
_diffrn_reflns_limit_h_max 15
_diffrn_reflns_limit_h_min -15
_diffrn_reflns_limit_k_max 18
_diffrn_reflns_limit_k_min -18
_diffrn_reflns_limit_l_max 48
_diffrn_reflns_limit_l_min -48
_diffrn_reflns_number 31863
_diffrn_reflns_theta_full 78.01
_diffrn_reflns_theta_max 78.01
_diffrn_reflns_theta_min 2.29
_diffrn_standards_number 0
_exptl_absorpt_coefficient_mu 1.002
_exptl_absorpt_correction_T_max 0.975
_exptl_absorpt_correction_T_min 0.804
_exptl_absorpt_correction_type analytical
_exptl_absorpt_process_details
;
CrysAlisPro, Agilent Technologies,
Version 1.171.35.19 (release 27-10-2011 CrysAlis171 .NET)
(compiled Oct 27 2011,15:02:11)
Analytical numeric absorption correction using a multifaceted crystal
            model based on expressions derived by R.C. Clark & J.S. Reid.
(Clark, R. C. & Reid, J. S. (1995). Acta Cryst. A51, 887-897)
;
_exptl_crystal_colour yellow
_exptl_crystal_density_diffrn 1.462
_exptl_crystal_density_method 'not measured'
_exptl_crystal_description plate
_exptl_crystal_F_000 3223
_exptl_crystal_size_max 0.30
_exptl_crystal_size_mid 0.22
_exptl_crystal_size_min 0.03
_refine_diff_density_max 0.342
_refine_diff_density_min -0.356
_refine_diff_density_rms 0.073
_refine_ls_abs_structure_details 'Flack H D (1983), Acta Cryst. A39, 876-881'
_refine_ls_abs_structure_Flack 0.0(3)
_refine_ls_extinction_coef 0.00045(5)
_refine_ls_extinction_expression Fc^*^=kFc[1+0.001xFc^2^\l^3^/sin(2\q)]^-1/4^
_refine_ls_extinction_method SHELXL
_refine_ls_goodness_of_fit_ref 0.807
_refine_ls_hydrogen_treatment constr
_refine_ls_matrix_type full
_refine_ls_number_parameters 1606
_refine_ls_number_reflns 13506
_refine_ls_number_restraints 1300
_refine_ls_restrained_S_all 0.797
_refine_ls_R_factor_all 0.1533
_refine_ls_R_factor_gt 0.0724
_refine_ls_shift/su_max 0.001
_refine_ls_shift/su_mean 0.000
_refine_ls_structure_factor_coef Fsqd
_refine_ls_weighting_details 'calc w=1/[\s^2^(Fo^2^)+(0.0774P)^2^+0.0000P] where P=(Fo^2^+2Fc^2^)/3'
_refine_ls_weighting_scheme calc
_refine_ls_wR_factor_gt 0.1554
_refine_ls_wR_factor_ref 0.1938
_reflns_number_gt 5016
_reflns_number_total 13506
_reflns_threshold_expression >2sigma(I)
_cod_data_source_file cg3012469_si_002.cif
_cod_data_source_block bdnbls
_cod_depositor_comments
;
The following automatic conversions were performed:

'_chemical_melting_point' value '417 K' was changed to '417' - the
value should be numeric and without a unit designator.

Automatic conversion script
Id: cif_fix_values 1891 2012-01-12 08:04:46Z andrius 
;
_cod_database_code 4507186

loop_
_symmetry_equiv_pos_as_xyz
'x, y, z'
'-x+1/2, -y, z+1/2'
'x+1/2, -y+1/2, -z'
'-x, y+1/2, -z+1/2'

loop_
_atom_site_label
_atom_site_type_symbol
_atom_site_fract_x
_atom_site_fract_y
_atom_site_fract_z
_atom_site_U_iso_or_equiv
_atom_site_adp_type
_atom_site_occupancy
_atom_site_symmetry_multiplicity
_atom_site_calc_flag
_atom_site_refinement_flags
_atom_site_disorder_assembly
_atom_site_disorder_group
O1 O 0.5970(3) 0.3883(3) 0.95205(9) 0.0348(9) Uani 1 1 d . . .
O2 O 0.0000(3) 0.4155(3) 1.07389(9) 0.0367(10) Uani 1 1 d . . .
O3 O -0.1094(3) 0.3940(3) 1.01784(10) 0.0360(9) Uani 1 1 d . . .
O4 O 0.4069(3) 0.4014(3) 1.05755(9) 0.0401(10) Uani 1 1 d . . .
N1 N 0.3390(4) 0.4290(4) 1.00377(10) 0.0287(10) Uani 1 1 d . . .
N2 N 0.2565(4) 0.4224(4) 0.88672(12) 0.0363(12) Uani 1 1 d . . .
H2 H 0.1984 0.4266 0.8712 0.044 Uiso 1 1 calc R . .
C1 C 0.1740(5) 0.4225(4) 1.04336(14) 0.0322(12) Uani 1 1 d . . .
H1 H 0.2152 0.4266 1.0642 0.039 Uiso 1 1 calc R . .
C2 C 0.0626(4) 0.4156(4) 1.04423(13) 0.0307(12) Uani 1 1 d . . .
C3 C 0.0017(4) 0.4057(4) 1.01350(14) 0.0320(12) Uani 1 1 d . . .
C4 C 0.0538(5) 0.4113(4) 0.98120(14) 0.0334(13) Uani 1 1 d . . .
H4 H 0.0126 0.4101 0.9603 0.040 Uiso 1 1 calc R . .
C5 C 0.1680(4) 0.4188(4) 0.98048(13) 0.0300(12) Uani 1 1 d . . .
C6 C 0.2264(4) 0.4234(4) 1.01090(13) 0.0297(12) Uani 1 1 d . . .
C7 C 0.2395(5) 0.4327(4) 0.94981(15) 0.0359(13) Uani 1 1 d . . .
C8 C 0.3569(5) 0.4206(4) 0.96557(13) 0.0331(13) Uani 1 1 d . . .
H8 H 0.4069 0.4696 0.9571 0.040 Uiso 1 1 calc R . .
C9 C 0.4211(5) 0.4038(4) 1.02530(15) 0.0372(14) Uani 1 1 d . . .
C10 C 0.5275(5) 0.3814(5) 1.00933(14) 0.0376(13) Uani 1 1 d . . .
H10A H 0.5678 0.3416 1.0256 0.045 Uiso 1 1 calc R . .
H10B H 0.5698 0.4385 1.0072 0.045 Uiso 1 1 calc R . .
C11 C 0.5277(5) 0.3342(4) 0.97310(15) 0.0352(13) Uani 1 1 d . . .
H11 H 0.5592 0.2718 0.9753 0.042 Uiso 1 1 calc R . .
C12 C 0.6225(5) 0.3482(4) 0.91904(14) 0.0373(14) Uani 1 1 d . . .
H12A H 0.6278 0.2815 0.9217 0.045 Uiso 1 1 calc R . .
H12B H 0.6947 0.3708 0.9111 0.045 Uiso 1 1 calc R . .
C13 C 0.5390(5) 0.3697(4) 0.89254(14) 0.0368(14) Uani 1 1 d . . .
H13 H 0.5622 0.4024 0.8726 0.044 Uiso 1 1 calc R . .
C14 C 0.4330(5) 0.3466(4) 0.89460(14) 0.0358(14) Uani 1 1 d . . .
C15 C 0.3499(5) 0.3773(5) 0.86832(15) 0.0435(15) Uani 1 1 d . . .
H15A H 0.3841 0.4205 0.8519 0.052 Uiso 1 1 calc R . .
H15B H 0.3227 0.3245 0.8550 0.052 Uiso 1 1 calc R . .
C16 C 0.2850(5) 0.5176(4) 0.89852(15) 0.0379(14) Uani 1 1 d . . .
H16A H 0.2574 0.5634 0.8819 0.046 Uiso 1 1 calc R . .
H16B H 0.3652 0.5250 0.9010 0.046 Uiso 1 1 calc R . .
C17 C 0.2277(5) 0.5265(4) 0.93355(14) 0.0356(13) Uani 1 1 d . . .
H17A H 0.2635 0.5733 0.9481 0.043 Uiso 1 1 calc R . .
H17B H 0.1496 0.5427 0.9305 0.043 Uiso 1 1 calc R . .
C18 C 0.4093(5) 0.3280(4) 0.96075(15) 0.0331(12) Uani 1 1 d . . .
H18 H 0.3710 0.2858 0.9771 0.040 Uiso 1 1 calc R . .
C19 C 0.3917(5) 0.2888(4) 0.92375(15) 0.0354(13) Uani 1 1 d . . .
H19 H 0.4272 0.2277 0.9223 0.042 Uiso 1 1 calc R . .
C20 C 0.2682(5) 0.2772(4) 0.92023(15) 0.0375(14) Uani 1 1 d . . .
H20A H 0.2509 0.2427 0.8989 0.045 Uiso 1 1 calc R . .
H20B H 0.2390 0.2432 0.9404 0.045 Uiso 1 1 calc R . .
C21 C 0.2166(5) 0.3712(4) 0.91859(14) 0.0346(13) Uani 1 1 d . . .
H21 H 0.1355 0.3635 0.9165 0.042 Uiso 1 1 calc R . .
C22 C 0.0576(5) 0.4155(5) 1.10631(15) 0.0438(15) Uani 1 1 d . . .
H22A H 0.0048 0.4164 1.1254 0.066 Uiso 1 1 calc R . .
H22B H 0.1045 0.4694 1.1077 0.066 Uiso 1 1 calc R . .
H22C H 0.1029 0.3608 1.1080 0.066 Uiso 1 1 calc R . .
C23 C -0.1697(5) 0.3830(5) 0.98664(16) 0.0463(16) Uani 1 1 d . . .
H23A H -0.2475 0.3753 0.9921 0.070 Uiso 1 1 calc R . .
H23B H -0.1430 0.3292 0.9743 0.070 Uiso 1 1 calc R . .
H23C H -0.1600 0.4368 0.9720 0.070 Uiso 1 1 calc R . .
O1A O 1.0593(7) 0.6175(6) 1.0883(2) 0.0450(19) Uani 0.574(4) 1 d PU A 1
O2A O 0.5431(10) 0.6153(10) 0.9401(4) 0.030(2) Uani 0.574(4) 1 d PU A 1
O3A O 0.3958(19) 0.6465(13) 0.9862(5) 0.035(3) Uani 0.574(4) 1 d PU A 1
O4A O 0.9211(10) 0.6249(8) 0.9756(2) 0.051(3) Uani 0.574(4) 1 d PU A 1
N1A N 0.8274(11) 0.5971(10) 1.0253(3) 0.034(3) Uani 0.574(4) 1 d PU A 1
N2A N 0.6937(9) 0.5779(7) 1.1368(2) 0.040(2) Uani 0.574(4) 1 d PU A 1
H2A H 0.6290 0.5720 1.1493 0.048 Uiso 0.574(4) 1 calc PR A 1
C1A C 0.6890(16) 0.6016(15) 0.9776(4) 0.031(3) Uani 0.574(4) 1 d PU A 1
H1A H 0.7389 0.5973 0.9588 0.037 Uiso 0.574(4) 1 calc PR A 1
C2A C 0.580(2) 0.6080(18) 0.9740(7) 0.032(3) Uani 0.574(4) 1 d PU A 1
C3A C 0.502(2) 0.6318(15) 0.9975(7) 0.032(3) Uani 0.574(4) 1 d PU A 1
C4A C 0.5398(12) 0.6196(15) 1.0333(5) 0.034(3) Uani 0.574(4) 1 d PU A 1
H4A H 0.4850 0.6194 1.0507 0.041 Uiso 0.574(4) 1 calc PR A 1
C5A C 0.6286(12) 0.6103(13) 1.0424(5) 0.032(3) Uani 0.574(4) 1 d PU A 1
C6A C 0.7206(15) 0.6021(16) 1.0131(4) 0.033(3) Uani 0.574(4) 1 d PU A 1
C7A C 0.7091(11) 0.5860(11) 1.0742(4) 0.036(3) Uani 0.574(4) 1 d PU A 1
C8A C 0.8277(10) 0.5993(10) 1.0647(3) 0.034(3) Uani 0.574(4) 1 d PU A 1
H8A H 0.8724 0.5478 1.0738 0.041 Uiso 0.574(4) 1 calc PR A 1
C9A C 0.9206(11) 0.6219(10) 1.0078(4) 0.039(3) Uani 0.574(4) 1 d PU A 1
C10A C 1.0170(10) 0.6442(9) 1.0302(3) 0.042(3) Uani 0.574(4) 1 d PU A 1
H10C H 1.0610 0.6904 1.0177 0.050 Uiso 0.574(4) 1 calc PR A 1
H10D H 1.0627 0.5888 1.0318 0.050 Uiso 0.574(4) 1 calc PR A 1
C11A C 0.9986(10) 0.6794(10) 1.0674(4) 0.045(3) Uani 0.574(4) 1 d PU A 1
H11A H 1.0331 0.7407 1.0694 0.054 Uiso 0.574(4) 1 calc PR A 1
C12A C 1.0719(12) 0.6467(10) 1.1241(4) 0.060(4) Uani 0.574(4) 1 d PU A 1
H12C H 1.0827 0.7133 1.1246 0.072 Uiso 0.574(4) 1 calc PR A 1
H12D H 1.1383 0.6181 1.1340 0.072 Uiso 0.574(4) 1 calc PR A 1
C13A C 0.9708(12) 0.6218(11) 1.1475(4) 0.052(3) Uani 0.574(4) 1 d PU A 1
H13A H 0.9819 0.5846 1.1673 0.062 Uiso 0.574(4) 1 calc PR A 1
C14A C 0.8716(12) 0.6509(9) 1.1405(3) 0.046(3) Uani 0.574(4) 1 d PU A 1
C15A C 0.7781(12) 0.6185(11) 1.1608(3) 0.053(3) Uani 0.574(4) 1 d PU A 1
H15C H 0.7455 0.6697 1.1739 0.063 Uiso 0.574(4) 1 calc PR A 1
H15D H 0.8028 0.5722 1.1777 0.063 Uiso 0.574(4) 1 calc PR A 1
C16A C 0.7229(11) 0.4863(8) 1.1231(3) 0.043(3) Uani 0.574(4) 1 d PU A 1
H16C H 0.6858 0.4379 1.1365 0.052 Uiso 0.574(4) 1 calc PR A 1
H16D H 0.8030 0.4763 1.1242 0.052 Uiso 0.574(4) 1 calc PR A 1
C17A C 0.6831(10) 0.4874(10) 1.0857(3) 0.033(2) Uani 0.574(4) 1 d PU A 1
H17C H 0.6036 0.4747 1.0843 0.039 Uiso 0.574(4) 1 calc PR A 1
H17D H 0.7232 0.4427 1.0714 0.039 Uiso 0.574(4) 1 calc PR A 1
C18A C 0.8797(10) 0.6885(9) 1.0748(3) 0.037(3) Uani 0.574(4) 1 d PU A 1
H18A H 0.8508 0.7352 1.0584 0.045 Uiso 0.574(4) 1 calc PR A 1
C19A C 0.8446(11) 0.7193(9) 1.1121(3) 0.043(3) Uani 0.574(4) 1 d PU A 1
H19A H 0.8800 0.7787 1.1176 0.052 Uiso 0.574(4) 1 calc PR A 1
C20A C 0.7217(11) 0.7315(9) 1.1108(3) 0.043(3) Uani 0.574(4) 1 d PU A 1
H20C H 0.7016 0.7726 1.0915 0.052 Uiso 0.574(4) 1 calc PR A 1
H20D H 0.6955 0.7587 1.1328 0.052 Uiso 0.574(4) 1 calc PR A 1
C21A C 0.6697(10) 0.6392(9) 1.1055(3) 0.035(2) Uani 0.574(4) 1 d PU A 1
H21A H 0.5886 0.6473 1.1036 0.042 Uiso 0.574(4) 1 calc PR A 1
C22A C 0.6014(13) 0.6001(15) 0.9113(5) 0.039(3) Uani 0.574(4) 1 d PU A 1
H22D H 0.5516 0.5891 0.8918 0.058 Uiso 0.574(4) 1 calc PR A 1
H22E H 0.6482 0.5468 0.9148 0.058 Uiso 0.574(4) 1 calc PR A 1
H22F H 0.6471 0.6532 0.9063 0.058 Uiso 0.574(4) 1 calc PR A 1
C23A C 0.3186(9) 0.6666(8) 1.0133(3) 0.035(2) Uani 0.574(4) 1 d PU A 1
H23D H 0.2442 0.6666 1.0038 0.052 Uiso 0.574(4) 1 calc PR A 1
H23E H 0.3348 0.7265 1.0231 0.052 Uiso 0.574(4) 1 calc PR A 1
H23F H 0.3242 0.6205 1.0315 0.052 Uiso 0.574(4) 1 calc PR A 1
O1B O 1.0180(10) 0.6255(9) 1.1064(3) 0.051(3) Uani 0.426(4) 1 d PU A 2
O2B O 0.5215(15) 0.6013(13) 0.9393(6) 0.030(3) Uani 0.426(4) 1 d PU A 2
O3B O 0.388(3) 0.6345(18) 0.9903(7) 0.033(4) Uani 0.426(4) 1 d PU A 2
O4B O 0.9237(13) 0.6303(11) 0.9896(4) 0.044(3) Uani 0.426(4) 1 d PU A 2
N1B N 0.8124(15) 0.5991(14) 1.0356(4) 0.035(3) Uani 0.426(4) 1 d PU A 2
N2B N 0.6297(12) 0.5757(11) 1.1406(3) 0.047(3) Uani 0.426(4) 1 d PU A 2
H2B H 0.5604 0.5724 1.1505 0.056 Uiso 0.426(4) 1 calc PR A 2
C1B C 0.679(2) 0.606(2) 0.9849(6) 0.029(4) Uani 0.426(4) 1 d PU A 2
H1B H 0.7365 0.5999 0.9686 0.035 Uiso 0.426(4) 1 calc PR A 2
C2B C 0.567(3) 0.617(2) 0.9714(9) 0.029(4) Uani 0.426(4) 1 d PU A 2
C3B C 0.492(3) 0.619(2) 1.0005(9) 0.028(4) Uani 0.426(4) 1 d PU A 2
C4B C 0.5132(17) 0.619(2) 1.0347(7) 0.031(4) Uani 0.426(4) 1 d PU A 2
H4B H 0.4608 0.6274 1.0526 0.037 Uiso 0.426(4) 1 calc PR A 2
C5B C 0.6527(19) 0.601(2) 1.0405(8) 0.036(4) Uani 0.426(4) 1 d PU A 2
C6B C 0.705(2) 0.604(2) 1.0196(6) 0.034(4) Uani 0.426(4) 1 d PU A 2
C7B C 0.6731(13) 0.5853(14) 1.0775(5) 0.029(3) Uani 0.426(4) 1 d PU A 2
C8B C 0.7942(14) 0.5984(13) 1.0735(4) 0.035(3) Uani 0.426(4) 1 d PU A 2
H8B H 0.8345 0.5466 1.0844 0.042 Uiso 0.426(4) 1 calc PR A 2
C9B C 0.9081(15) 0.6261(13) 1.0218(5) 0.040(4) Uani 0.426(4) 1 d PU A 2
C10B C 0.9994(14) 0.6519(12) 1.0476(5) 0.042(3) Uani 0.426(4) 1 d PU A 2
H10E H 1.0439 0.7003 1.0368 0.051 Uiso 0.426(4) 1 calc PR A 2
H10F H 1.0476 0.5983 1.0504 0.051 Uiso 0.426(4) 1 calc PR A 2
C11B C 0.9673(15) 0.6846(14) 1.0843(5) 0.051(4) Uani 0.426(4) 1 d PU A 2
H11B H 0.9988 0.7466 1.0880 0.061 Uiso 0.426(4) 1 calc PR A 2
C12B C 1.0091(16) 0.6494(14) 1.1414(5) 0.047(4) Uani 0.426(4) 1 d PU A 2
H12E H 1.0137 0.7164 1.1431 0.057 Uiso 0.426(4) 1 calc PR A 2
H12F H 1.0734 0.6243 1.1538 0.057 Uiso 0.426(4) 1 calc PR A 2
C13B C 0.9052(16) 0.6184(13) 1.1607(5) 0.055(4) Uani 0.426(4) 1 d PU A 2
H13B H 0.9097 0.5791 1.1802 0.066 Uiso 0.426(4) 1 calc PR A 2
C14B C 0.8145(17) 0.6465(13) 1.1500(5) 0.047(3) Uani 0.426(4) 1 d PU A 2
C15B C 0.7064(15) 0.6170(13) 1.1671(4) 0.052(4) Uani 0.426(4) 1 d PU A 2
H15E H 0.7219 0.5720 1.1855 0.063 Uiso 0.426(4) 1 calc PR A 2
H15F H 0.6709 0.6703 1.1780 0.063 Uiso 0.426(4) 1 calc PR A 2
C16B C 0.6585(15) 0.4842(12) 1.1278(4) 0.047(3) Uani 0.426(4) 1 d PU A 2
H16E H 0.6099 0.4376 1.1380 0.056 Uiso 0.426(4) 1 calc PR A 2
H16F H 0.7354 0.4691 1.1335 0.056 Uiso 0.426(4) 1 calc PR A 2
C17B C 0.6426(14) 0.4896(14) 1.0893(5) 0.036(3) Uani 0.426(4) 1 d PU A 2
H17E H 0.5654 0.4765 1.0834 0.043 Uiso 0.426(4) 1 calc PR A 2
H17F H 0.6897 0.4444 1.0776 0.043 Uiso 0.426(4) 1 calc PR A 2
C18B C 0.8433(13) 0.6913(11) 1.0862(4) 0.032(3) Uani 0.426(4) 1 d PU A 2
H18B H 0.8203 0.7386 1.0691 0.039 Uiso 0.426(4) 1 calc PR A 2
C19B C 0.7944(15) 0.7171(12) 1.1207(4) 0.042(3) Uani 0.426(4) 1 d PU A 2
H19B H 0.8276 0.7761 1.1280 0.051 Uiso 0.426(4) 1 calc PR A 2
C20B C 0.6703(14) 0.7317(12) 1.1163(4) 0.040(3) Uani 0.426(4) 1 d PU A 2
H20E H 0.6382 0.7579 1.1376 0.047 Uiso 0.426(4) 1 calc PR A 2
H20F H 0.6554 0.7732 1.0966 0.047 Uiso 0.426(4) 1 calc PR A 2
C21B C 0.6224(14) 0.6377(12) 1.1091(4) 0.033(3) Uani 0.426(4) 1 d PU A 2
H21B H 0.5428 0.6463 1.1040 0.040 Uiso 0.426(4) 1 calc PR A 2
C22B C 0.6263(18) 0.593(2) 0.9135(7) 0.037(4) Uani 0.426(4) 1 d PU A 2
H22G H 0.6017 0.5979 0.8894 0.056 Uiso 0.426(4) 1 calc PR A 2
H22H H 0.6617 0.5337 0.9170 0.056 Uiso 0.426(4) 1 calc PR A 2
H22I H 0.6786 0.6413 0.9186 0.056 Uiso 0.426(4) 1 calc PR A 2
C23B C 0.30169(18) 0.64712(16) 1.01724(5) 0.040(4) Uani 0.426(4) 1 d PU A 2
H23G H 0.2326 0.6638 1.0060 0.060 Uiso 0.426(4) 1 calc PR A 2
H23H H 0.3238 0.6955 1.0332 0.060 Uiso 0.426(4) 1 calc PR A 2
H23I H 0.2919 0.5904 1.0301 0.060 Uiso 0.426(4) 1 calc PR A 2
O6 O 0.18606(18) 0.44796(16) 0.80067(5) 0.0568(13) Uani 1 1 d RU A .
O11 O 0.22320(18) 0.70787(16) 0.62256(5) 0.0455(11) Uani 1 1 d RU A .
O12 O 0.10385(18) 0.61462(16) 0.64506(5) 0.0563(13) Uani 1 1 d RU A .
N5 N 0.17138(18) 0.67607(16) 0.64761(5) 0.0418(12) Uani 1 1 d RU . .
C24 C 0.10405(18) 0.47150(16) 0.81725(5) 0.0429(15) Uani 1 1 d RU . .
O5 O 0.06986(18) 0.43653(16) 0.84327(5) 0.047(3) Uani 0.574(4) 1 d PRU A 1
O7 O -0.16456(18) 0.59202(16) 0.80315(5) 0.073(3) Uani 0.573(10) 1 d PRDU A 1
H7 H -0.1524 0.6291 0.7871 0.109 Uiso 0.573(10) 1 calc PR A 1
O7X O -0.091(6) 0.427(5) 0.7755(19) 0.072(6) Uani 0.084(9) 1 d PU B 3
H7X H -0.0614 0.4469 0.7562 0.107 Uiso 0.084(9) 1 d PR B 3
O8 O 0.1520(9) 0.6896(11) 0.8033(4) 0.050(3) Uani 0.574(4) 1 d PU A 1
O9 O 0.3618(8) 0.9347(7) 0.7499(2) 0.055(2) Uani 0.574(4) 1 d PU A 1
O10 O 0.3846(8) 0.9397(7) 0.6941(2) 0.054(2) Uani 0.574(4) 1 d PU A 1
N3 N 0.0655(15) 0.5791(10) 0.7708(4) 0.041(3) Uani 0.574(4) 1 d PU A 1
H3 H 0.0477 0.5527 0.7512 0.049 Uiso 0.574(4) 1 calc PR A 1
N4 N 0.3452(9) 0.9049(8) 0.7204(3) 0.049(3) Uani 0.574(4) 1 d PU A 1
C25 C 0.0305(9) 0.5544(8) 0.8066(3) 0.030(2) Uani 0.574(4) 1 d PDU A 1
H25 H 0.0346 0.6062 0.8233 0.036 Uiso 0.574(4) 1 calc PR A 1
C26 C -0.0895(7) 0.5185(8) 0.8008(3) 0.036(2) Uani 0.574(4) 1 d PDU A 1
H26E H -0.0952 0.4897 0.7777 0.043 Uiso 0.574(4) 1 calc PR A 1
H26F H -0.1073 0.4722 0.8185 0.043 Uiso 0.574(4) 1 calc PR A 1
C27 C 0.1288(16) 0.6492(13) 0.7756(6) 0.042(3) Uani 0.574(4) 1 d PU A 1
C28 C 0.178(2) 0.6942(14) 0.7426(7) 0.034(3) Uani 0.574(4) 1 d PU A 1
C29 C 0.2406(14) 0.7802(13) 0.7456(5) 0.043(3) Uani 0.574(4) 1 d PU A 1
H29 H 0.2541 0.8051 0.7680 0.052 Uiso 0.574(4) 1 calc PR A 1
C30 C 0.2782(11) 0.8235(10) 0.7176(4) 0.039(3) Uani 0.574(4) 1 d PU A 1
C31 C 0.2563(12) 0.7883(13) 0.6828(5) 0.038(3) Uani 0.574(4) 1 d PU A 1
H31 H 0.2863 0.8141 0.6623 0.045 Uiso 0.574(4) 1 calc PR A 1
C32 C 0.1900(15) 0.7161(16) 0.6826(6) 0.030(3) Uani 0.574(4) 1 d PU A 1
C33 C 0.1501(19) 0.6627(13) 0.7083(5) 0.038(3) Uani 0.574(4) 1 d PU A 1
H33 H 0.1077 0.6098 0.7041 0.045 Uiso 0.574(4) 1 calc PR A 1
O51 O 0.0911(10) 0.4413(9) 0.8502(3) 0.041(2) Uani 0.426(4) 1 d PU A 2
O71 O -0.1664(13) 0.4995(12) 0.7765(5) 0.079(5) Uani 0.342(9) 1 d PDU A 2
H71 H -0.1538 0.5336 0.7595 0.118 Uiso 0.342(9) 1 calc PR A 2
O81 O 0.1859(11) 0.6852(14) 0.8058(5) 0.039(3) Uani 0.426(4) 1 d PU A 2
O91 O 0.4086(11) 0.9036(10) 0.7531(3) 0.054(3) Uani 0.426(4) 1 d PU A 2
O101 O 0.4379(12) 0.9013(11) 0.6980(3) 0.066(3) Uani 0.426(4) 1 d PU A 2
N31 N 0.069(2) 0.5999(13) 0.7760(5) 0.034(3) Uani 0.426(4) 1 d PU A 2
H31N H 0.0392 0.5966 0.7553 0.041 Uiso 0.426(4) 1 calc PR A 2
N41 N 0.3882(13) 0.8740(11) 0.7231(4) 0.049(3) Uani 0.426(4) 1 d PU A 2
C251 C 0.0181(12) 0.5245(11) 0.8011(4) 0.026(3) Uani 0.426(4) 1 d PDU A 2
H251 H -0.0194 0.5581 0.8203 0.031 Uiso 0.426(4) 1 calc PR A 2
C261 C -0.0682(14) 0.4549(14) 0.7865(6) 0.071(5) Uani 0.426(4) 1 d PDU A 2
H26G H -0.0367 0.4231 0.7661 0.085 Uiso 0.426(4) 1 calc PR A 2
H26H H -0.0848 0.4088 0.8044 0.085 Uiso 0.426(4) 1 calc PR A 2
C271 C 0.145(2) 0.6678(15) 0.7771(7) 0.033(4) Uani 0.426(4) 1 d PU A 2
C281 C 0.178(3) 0.711(2) 0.7452(9) 0.036(4) Uani 0.426(4) 1 d PU A 2
C291 C 0.2626(19) 0.7647(17) 0.7487(7) 0.043(4) Uani 0.426(4) 1 d PU A 2
H291 H 0.2935 0.7778 0.7708 0.052 Uiso 0.426(4) 1 calc PR A 2
C301 C 0.3062(14) 0.8030(12) 0.7173(5) 0.030(3) Uani 0.426(4) 1 d PU A 2
C311 C 0.2820(17) 0.7791(18) 0.6868(6) 0.037(4) Uani 0.426(4) 1 d PU A 2
H311 H 0.3131 0.8100 0.6675 0.044 Uiso 0.426(4) 1 calc PR A 2
C321 C 0.209(2) 0.707(2) 0.6814(9) 0.031(4) Uani 0.426(4) 1 d PU A 2
C331 C 0.151(2) 0.6806(15) 0.7127(6) 0.027(4) Uani 0.426(4) 1 d PU A 2
H331 H 0.0903 0.6404 0.7104 0.033 Uiso 0.426(4) 1 calc PR A 2
O11A O 0.5631(5) 0.6586(4) 0.82583(14) 0.0725(17) Uani 1 1 d U A .
O12A O 0.4187(4) 0.5763(4) 0.83327(12) 0.0591(13) Uani 1 1 d U A .
N5A N 0.4842(5) 0.6158(4) 0.81473(14) 0.0492(14) Uani 1 1 d U . .
O5A O -0.0006(8) 0.4098(8) 0.6677(2) 0.064(3) Uani 0.574(4) 1 d PU A 1
O6A O 0.0025(8) 0.4936(7) 0.7164(3) 0.045(2) Uani 0.574(4) 1 d PU A 1
O7A O 0.2064(13) 0.2353(10) 0.7287(4) 0.109(4) Uani 0.574(4) 1 d PU A 1
H7A H 0.1960 0.1987 0.7451 0.164 Uiso 0.574(4) 1 calc PR A 1
O8A O 0.3012(12) 0.4776(8) 0.6792(4) 0.046(3) Uani 0.574(4) 1 d PU A 1
O9A O 0.5939(10) 0.6948(8) 0.6694(3) 0.060(3) Uani 0.574(4) 1 d PU A 1
O10A O 0.5970(10) 0.7977(8) 0.7105(3) 0.074(3) Uani 0.574(4) 1 d PU A 1
N3A N 0.2469(10) 0.4204(9) 0.7315(3) 0.048(3) Uani 0.574(4) 1 d PU A 1
H3A H 0.2646 0.4035 0.7527 0.058 Uiso 0.574(4) 1 calc PR A 1
N4A N 0.5718(11) 0.7250(9) 0.7001(3) 0.054(3) Uani 0.574(4) 1 d PU A 1
C24A C 0.0438(11) 0.4343(11) 0.6976(3) 0.041(3) Uani 0.574(4) 1 d PU A 1
C25A C 0.1463(12) 0.3868(10) 0.7038(4) 0.054(3) Uani 0.574(4) 1 d PU A 1
H25A H 0.1794 0.3680 0.6812 0.065 Uiso 0.574(4) 1 calc PR A 1
C26A C 0.1162(15) 0.2971(13) 0.7266(4) 0.069(4) Uani 0.574(4) 1 d PU A 1
H26A H 0.0948 0.3159 0.7503 0.082 Uiso 0.574(4) 1 calc PR A 1
H26B H 0.0528 0.2658 0.7159 0.082 Uiso 0.574(4) 1 calc PR A 1
C27A C 0.2956(13) 0.4903(12) 0.7067(4) 0.039(3) Uani 0.574(4) 1 d PU A 1
C28A C 0.3779(17) 0.5496(13) 0.7262(5) 0.034(3) Uani 0.574(4) 1 d PU A 1
C29A C 0.4434(19) 0.6029(13) 0.7081(6) 0.041(3) Uani 0.574(4) 1 d PU A 1
H29A H 0.4421 0.5982 0.6836 0.049 Uiso 0.574(4) 1 calc PR A 1
C30A C 0.5120(11) 0.6639(9) 0.7227(4) 0.036(3) Uani 0.574(4) 1 d PU A 1
C31A C 0.5251(11) 0.6723(10) 0.7588(4) 0.040(3) Uani 0.574(4) 1 d PU A 1
H31A H 0.5748 0.7142 0.7690 0.048 Uiso 0.574(4) 1 calc PR A 1
C32A C 0.4629(12) 0.6175(10) 0.7774(5) 0.030(3) Uani 0.574(4) 1 d PU A 1
C33A C 0.3866(18) 0.5463(16) 0.7613(5) 0.039(4) Uani 0.574(4) 1 d PU A 1
H33A H 0.3481 0.5030 0.7749 0.046 Uiso 0.574(4) 1 calc PR A 1
O5B O 0.0609(12) 0.3663(10) 0.6663(3) 0.068(4) Uani 0.426(4) 1 d PU A 2
O6B O 0.0336(12) 0.4702(11) 0.7105(4) 0.046(3) Uani 0.426(4) 1 d PU A 2
O7B O 0.2118(13) 0.2142(10) 0.7474(4) 0.068(3) Uani 0.426(4) 1 d PU A 2
H7B H 0.1910 0.1835 0.7645 0.102 Uiso 0.426(4) 1 calc PR A 2
O8B O 0.2873(16) 0.5018(11) 0.6758(5) 0.041(3) Uani 0.426(4) 1 d PU A 2
O9B O 0.6211(11) 0.6623(9) 0.6675(4) 0.043(3) Uani 0.426(4) 1 d PU A 2
O10B O 0.6600(12) 0.7592(10) 0.7072(3) 0.065(4) Uani 0.426(4) 1 d PU A 2
N3C N 0.2214(13) 0.4398(11) 0.7239(4) 0.041(3) Uani 0.426(4) 1 d PU A 2
H3B H 0.1828 0.4715 0.7388 0.049 Uiso 0.426(4) 1 calc PR A 2
N4B N 0.6100(12) 0.6917(11) 0.6975(4) 0.043(3) Uani 0.426(4) 1 d PU A 2
C24B C 0.0815(17) 0.3990(13) 0.6951(4) 0.044(3) Uani 0.426(4) 1 d PU A 2
C25B C 0.1770(14) 0.3552(12) 0.7133(4) 0.041(3) Uani 0.426(4) 1 d PU A 2
H25B H 0.2265 0.3241 0.6964 0.049 Uiso 0.426(4) 1 calc PR A 2
C26B C 0.1306(17) 0.2871(15) 0.7403(5) 0.049(4) Uani 0.426(4) 1 d PU A 2
H26C H 0.1130 0.3195 0.7620 0.059 Uiso 0.426(4) 1 calc PR A 2
H26D H 0.0622 0.2599 0.7312 0.059 Uiso 0.426(4) 1 calc PR A 2
C27B C 0.311(2) 0.4745(17) 0.7138(6) 0.046(4) Uani 0.426(4) 1 d PU A 2
C28B C 0.388(3) 0.5350(19) 0.7309(7) 0.036(4) Uani 0.426(4) 1 d PU A 2
C29B C 0.453(3) 0.5857(18) 0.7051(8) 0.037(4) Uani 0.426(4) 1 d PU A 2
H29B H 0.4396 0.5826 0.6809 0.044 Uiso 0.426(4) 1 calc PR A 2
C30B C 0.5374(13) 0.6392(11) 0.7198(4) 0.028(3) Uani 0.426(4) 1 d PU A 2
C31B C 0.5521(14) 0.6521(12) 0.7547(5) 0.030(3) Uani 0.426(4) 1 d PU A 2
H31B H 0.6042 0.6934 0.7640 0.036 Uiso 0.426(4) 1 calc PR A 2
C32B C 0.4822(17) 0.5979(14) 0.7759(6) 0.029(4) Uani 0.426(4) 1 d PU A 2
C33B C 0.400(2) 0.555(2) 0.7667(6) 0.032(4) Uani 0.426(4) 1 d PU A 2
H33B H 0.3468 0.5355 0.7832 0.038 Uiso 0.426(4) 1 calc PR A 2
O1W O -0.0964(5) 0.4179(4) 0.89123(15) 0.0761(17) Uani 1 1 d . . .
H11W H -0.0437 0.4229 0.8758 0.114 Uiso 1 1 d R . .
H12W H -0.0839 0.4701 0.9026 0.114 Uiso 1 1 d R . .
O2W O -0.0005(4) 0.2500(4) 0.90925(13) 0.0643(15) Uani 1 1 d . . .
H21W H -0.0292 0.2024 0.9196 0.097 Uiso 1 1 d R . .
H22W H -0.0291 0.3028 0.9035 0.097 Uiso 1 1 d R . .
O3W O 0.0990(5) 0.2416(4) 0.84348(17) 0.089(2) Uani 1 1 d . . .
H31W H 0.0901 0.3009 0.8432 0.133 Uiso 1 1 d R . .
H32W H 0.0672 0.2436 0.8640 0.133 Uiso 1 1 d R . .
O4W O 0.0423(15) 0.1098(14) 0.5889(6) 0.135(5) Uani 0.574(4) 1 d PU A 1
H41W H 0.0495 0.1210 0.5666 0.202 Uiso 0.574(4) 1 d PR A 1
H42W H 0.0610 0.1507 0.6044 0.202 Uiso 0.574(4) 1 d PR A 1
O5W O 0.1641(13) 0.1094(11) 0.7894(4) 0.106(4) Uani 0.574(4) 1 d PU A 1
H51W H 0.1094 0.0705 0.7900 0.159 Uiso 0.574(4) 1 d PR A 1
H52W H 0.1440 0.1479 0.8057 0.159 Uiso 0.574(4) 1 d PR A 1
O6W O 0.3499(9) 0.5601(9) 1.1017(3) 0.076(3) Uani 0.574(4) 1 d PU A 1
H61W H 0.3784 0.4893 1.1019 0.114 Uiso 0.574(4) 1 d PR A 1
H62W H 0.3800 0.5799 1.1210 0.114 Uiso 0.574(4) 1 d PR A 1
O7W O 0.1464(19) 0.2035(15) 0.6394(5) 0.091(5) Uani 0.435(19) 1 d PU C 1
H71W H 0.1159 0.2420 0.6540 0.137 Uiso 0.435(19) 1 d PR C 1
H72W H 0.1543 0.1582 0.6478 0.137 Uiso 0.435(19) 1 d PR C 1
O70W O 0.115(4) 0.267(3) 0.6218(11) 0.092(5) Uani 0.163(11) 1 d PU C 1
H73W H 0.1789 0.2404 0.6225 0.139 Uiso 0.163(11) 1 d PR C 1
H74W H 0.1230 0.2481 0.6433 0.139 Uiso 0.163(11) 1 d PR C 1
O41W O 0.076(2) 0.0846(19) 0.5849(7) 0.133(6) Uani 0.426(4) 1 d PU A 2
H43W H 0.0787 0.0961 0.5626 0.199 Uiso 0.426(4) 1 d PR A 2
H44W H 0.0905 0.1362 0.5955 0.199 Uiso 0.426(4) 1 d PR A 2
O51W O 0.1552(13) 0.1152(11) 0.8034(4) 0.063(3) Uani 0.426(4) 1 d PU A 2
H53W H 0.1023 0.0756 0.8000 0.095 Uiso 0.426(4) 1 d PR A 2
H54W H 0.1370 0.1588 0.8179 0.095 Uiso 0.426(4) 1 d PR A 2
O61W O 0.3972(11) 0.5642(11) 1.1024(4) 0.059(3) Uani 0.426(4) 1 d PU A 2
H63W H 0.4016 0.5162 1.0889 0.088 Uiso 0.426(4) 1 d PR A 2
H64W H 0.4321 0.5722 1.1221 0.088 Uiso 0.426(4) 1 d PR A 2
O71W O -0.003(3) 0.194(2) 0.6353(8) 0.034(9) Uani 0.120(9) 1 d PU D 2
H77W H -0.0463 0.1941 0.6535 0.051 Uiso 0.120(9) 1 d PR D 2
H78W H 0.0675 0.1961 0.6403 0.051 Uiso 0.120(9) 1 d PR D 2
O72W O 0.199(3) 0.1915(19) 0.6495(8) 0.089(5) Uani 0.28(2) 1 d PU E 2
H79W H 0.2217 0.1354 0.6529 0.134 Uiso 0.28(2) 1 d PR E 2
H80W H 0.2019 0.2032 0.6719 0.134 Uiso 0.28(2) 1 d PR E 2
O81W O 0.2397(16) 0.6806(13) 1.1009(5) 0.124(7) Uani 0.426(4) 1 d PU A 2
H81W H 0.1707 0.6640 1.1026 0.186 Uiso 0.426(4) 1 d PR A 2
H82W H 0.2922 0.6398 1.1015 0.186 Uiso 0.426(4) 1 d PR A 2
O92W O -0.250(2) 0.5192(18) 0.8441(7) 0.141(11) Uani 0.342(9) 1 d PU A 2
H93W H -0.2553 0.5011 0.8224 0.212 Uiso 0.342(9) 1 d PR A 2
H94W H -0.2037 0.4872 0.8567 0.212 Uiso 0.342(9) 1 d PR A 2

loop_
_atom_site_aniso_label
_atom_site_aniso_U_11
_atom_site_aniso_U_22
_atom_site_aniso_U_33
_atom_site_aniso_U_23
_atom_site_aniso_U_13
_atom_site_aniso_U_12
O1 0.0345(19) 0.040(2) 0.0299(18) -0.0021(17) 0.0045(16) 0.001(2)
O2 0.040(2) 0.044(3) 0.0259(18) -0.0045(18) 0.0048(16) -0.003(2)
O3 0.0259(17) 0.046(3) 0.0357(19) 0.0004(19) 0.0014(16) -0.0011(19)
O4 0.038(2) 0.057(3) 0.0248(18) 0.0012(18) 0.0008(16) 0.002(2)
N1 0.029(2) 0.037(3) 0.0200(19) 0.0044(18) -0.0036(17) 0.002(2)
N2 0.043(3) 0.035(3) 0.031(2) -0.005(2) -0.001(2) 0.003(2)
C1 0.037(3) 0.034(3) 0.026(2) 0.003(2) 0.004(2) -0.001(3)
C2 0.029(2) 0.037(3) 0.026(2) -0.001(2) 0.005(2) 0.003(2)
C3 0.025(2) 0.040(4) 0.031(3) 0.001(2) 0.001(2) 0.000(2)
C4 0.035(3) 0.035(3) 0.030(3) -0.003(2) 0.000(2) 0.006(3)
C5 0.025(2) 0.038(3) 0.027(3) 0.005(2) 0.001(2) 0.003(2)
C6 0.029(3) 0.031(3) 0.029(3) 0.008(2) 0.007(2) 0.000(2)
C7 0.040(3) 0.033(3) 0.035(3) 0.001(3) -0.002(2) 0.004(3)
C8 0.038(3) 0.033(3) 0.029(3) -0.001(2) 0.006(2) -0.003(3)
C9 0.029(3) 0.038(4) 0.044(3) 0.004(3) -0.006(2) 0.006(3)
C10 0.035(3) 0.041(4) 0.037(3) 0.004(3) 0.008(2) 0.001(3)
C11 0.029(3) 0.037(4) 0.040(3) 0.011(3) -0.002(2) -0.004(3)
C12 0.040(3) 0.044(4) 0.028(3) -0.008(2) 0.000(2) 0.003(3)
C13 0.041(3) 0.045(4) 0.025(2) -0.009(2) -0.002(2) 0.005(3)
C14 0.040(3) 0.044(4) 0.024(2) -0.004(2) -0.002(2) 0.007(3)
C15 0.041(3) 0.052(4) 0.036(3) 0.000(3) 0.003(3) 0.002(3)
C16 0.044(3) 0.035(4) 0.034(3) 0.000(3) 0.000(3) -0.001(3)
C17 0.036(3) 0.038(4) 0.033(3) 0.003(2) 0.004(2) 0.002(3)
C18 0.034(3) 0.024(3) 0.042(3) 0.001(2) 0.002(3) 0.001(3)
C19 0.036(3) 0.033(3) 0.038(3) -0.003(3) 0.001(3) 0.001(3)
C20 0.039(3) 0.042(4) 0.031(3) 0.002(3) -0.004(2) 0.003(3)
C21 0.036(3) 0.032(3) 0.035(3) 0.006(2) 0.002(2) -0.005(3)
C22 0.040(3) 0.053(4) 0.038(3) -0.002(3) 0.000(3) -0.002(3)
C23 0.034(3) 0.062(5) 0.043(3) 0.002(3) -0.007(3) -0.004(3)
O1A 0.047(3) 0.033(3) 0.054(4) 0.004(3) -0.004(3) -0.001(3)
O2A 0.028(4) 0.035(4) 0.028(3) -0.001(3) -0.002(3) -0.008(3)
O3A 0.033(4) 0.033(5) 0.040(5) 0.005(4) 0.004(4) 0.004(4)
O4A 0.054(4) 0.055(4) 0.044(4) 0.008(4) 0.004(4) 0.004(3)
N1A 0.034(4) 0.036(4) 0.033(4) -0.003(4) 0.004(4) 0.002(3)
N2A 0.051(4) 0.041(4) 0.028(3) 0.004(3) -0.001(3) 0.001(4)
C1A 0.031(4) 0.033(4) 0.029(5) 0.000(4) 0.005(4) 0.004(3)
C2A 0.034(5) 0.028(5) 0.032(5) -0.001(4) -0.007(4) 0.002(4)
C3A 0.033(5) 0.031(5) 0.033(5) 0.000(4) 0.001(4) -0.004(4)
C4A 0.031(5) 0.039(4) 0.032(4) -0.004(3) 0.003(4) -0.002(4)
C5A 0.030(5) 0.029(4) 0.037(4) -0.004(3) -0.002(4) 0.005(4)
C6A 0.032(5) 0.034(4) 0.034(5) 0.001(4) 0.000(4) 0.002(4)
C7A 0.038(5) 0.034(4) 0.036(4) 0.003(3) 0.003(4) 0.001(4)
C8A 0.031(4) 0.037(4) 0.035(4) -0.001(4) 0.000(3) 0.002(4)
C9A 0.039(4) 0.038(4) 0.039(5) 0.006(4) 0.006(4) 0.003(3)
C10A 0.039(4) 0.042(4) 0.044(4) 0.004(4) 0.002(4) 0.000(4)
C11A 0.045(4) 0.041(4) 0.048(4) 0.005(4) -0.007(4) 0.000(3)
C12A 0.061(5) 0.055(5) 0.066(5) 0.003(4) -0.006(4) -0.004(4)
C13A 0.055(5) 0.049(5) 0.053(4) 0.004(4) -0.007(4) 0.003(4)
C14A 0.050(4) 0.045(4) 0.043(4) -0.001(4) -0.005(4) 0.003(4)
C15A 0.057(5) 0.055(5) 0.046(4) -0.006(4) -0.004(4) 0.002(4)
C16A 0.053(4) 0.038(4) 0.040(4) 0.008(3) -0.001(4) 0.003(4)
C17A 0.034(4) 0.036(4) 0.028(4) -0.003(3) 0.002(4) -0.002(4)
C18A 0.038(4) 0.033(4) 0.042(4) 0.002(4) -0.001(4) -0.001(4)
C19A 0.044(4) 0.042(4) 0.044(4) 0.002(4) -0.006(4) 0.000(4)
C20A 0.046(5) 0.042(4) 0.041(4) 0.000(3) -0.001(4) -0.002(4)
C21A 0.036(4) 0.032(4) 0.037(4) -0.002(3) 0.000(4) 0.003(4)
C22A 0.040(5) 0.041(5) 0.034(4) 0.005(3) 0.005(4) 0.007(4)
C23A 0.034(4) 0.034(4) 0.037(4) 0.008(3) 0.015(3) -0.006(3)
O1B 0.057(4) 0.041(4) 0.053(4) 0.004(4) -0.008(4) 0.001(4)
O2B 0.033(5) 0.027(5) 0.030(4) -0.003(4) 0.002(4) -0.008(4)
O3B 0.032(5) 0.034(5) 0.033(5) 0.007(4) 0.005(4) -0.005(4)
O4B 0.045(4) 0.043(4) 0.043(5) -0.003(4) -0.002(4) 0.005(3)
N1B 0.034(5) 0.036(5) 0.036(5) 0.001(4) -0.004(4) 0.003(4)
N2B 0.053(5) 0.044(5) 0.044(4) 0.000(4) -0.007(4) -0.001(4)
C1B 0.028(5) 0.032(5) 0.028(6) -0.001(4) 0.004(4) 0.001(4)
C2B 0.027(6) 0.029(6) 0.030(5) -0.002(4) -0.003(4) -0.001(4)
C3B 0.028(5) 0.028(6) 0.028(5) 0.002(4) 0.001(4) -0.002(4)
C4B 0.028(6) 0.036(5) 0.030(5) 0.004(4) 0.001(4) -0.002(5)
C5B 0.036(6) 0.036(5) 0.037(5) -0.002(4) 0.002(4) 0.000(4)
C6B 0.034(6) 0.035(5) 0.034(6) 0.001(4) 0.002(4) 0.001(4)
C7B 0.026(5) 0.030(5) 0.031(4) 0.006(4) 0.002(4) 0.000(4)
C8B 0.037(5) 0.035(5) 0.032(5) 0.001(4) -0.001(4) 0.004(4)
C9B 0.041(5) 0.038(5) 0.041(5) 0.001(4) -0.002(4) 0.006(4)
C10B 0.041(4) 0.040(4) 0.045(5) 0.004(4) -0.003(4) 0.004(4)
C11B 0.052(5) 0.049(5) 0.052(5) 0.002(4) -0.008(4) 0.001(4)
C12B 0.046(5) 0.047(5) 0.049(5) -0.001(4) -0.002(4) 0.002(4)
C13B 0.059(6) 0.050(6) 0.056(6) -0.002(5) -0.005(5) 0.000(5)
C14B 0.048(5) 0.046(5) 0.046(5) -0.003(4) -0.004(4) -0.003(4)
C15B 0.056(6) 0.052(6) 0.049(5) -0.004(4) -0.005(4) -0.009(5)
C16B 0.053(5) 0.041(5) 0.046(5) 0.001(4) -0.003(4) 0.000(4)
C17B 0.034(5) 0.036(5) 0.038(5) -0.002(4) -0.002(4) -0.001(4)
C18B 0.033(5) 0.027(4) 0.037(5) 0.005(4) -0.003(4) -0.004(4)
C19B 0.045(5) 0.037(5) 0.044(5) -0.003(4) -0.001(4) -0.001(4)
C20B 0.040(5) 0.040(5) 0.039(5) -0.004(4) 0.000(4) -0.004(4)
C21B 0.038(5) 0.031(5) 0.031(4) -0.003(4) -0.001(4) -0.003(4)
C22B 0.036(6) 0.041(5) 0.034(5) 0.001(4) 0.001(4) 0.005(4)
C23B 0.038(5) 0.037(5) 0.045(5) 0.008(4) 0.011(4) -0.007(4)
O6 0.055(3) 0.057(3) 0.058(3) 0.004(2) 0.007(2) 0.005(2)
O11 0.045(2) 0.059(3) 0.032(2) 0.0048(19) 0.0026(18) -0.002(2)
O12 0.061(3) 0.065(3) 0.043(2) 0.007(2) -0.010(2) -0.014(3)
N5 0.043(3) 0.049(3) 0.034(2) 0.007(2) -0.003(2) -0.004(2)
C24 0.045(3) 0.046(3) 0.038(3) 0.010(2) -0.001(3) -0.004(3)
O5 0.042(4) 0.070(4) 0.030(4) 0.013(3) -0.012(3) -0.003(3)
O7 0.065(5) 0.074(5) 0.079(5) 0.014(4) 0.005(4) 0.005(4)
O7X 0.070(7) 0.073(7) 0.072(7) 0.003(4) 0.001(4) -0.002(4)
O8 0.054(5) 0.062(4) 0.034(4) 0.000(3) 0.003(4) 0.005(4)
O9 0.065(4) 0.058(4) 0.044(3) -0.011(3) -0.003(3) -0.010(4)
O10 0.061(4) 0.054(4) 0.047(3) -0.001(3) 0.003(3) -0.009(3)
N3 0.039(4) 0.041(5) 0.042(5) 0.004(4) 0.005(4) 0.000(4)
N4 0.053(4) 0.049(4) 0.045(4) -0.009(4) 0.000(4) -0.004(4)
C25 0.034(4) 0.027(4) 0.028(4) -0.001(3) 0.001(3) -0.006(4)
C26 0.028(4) 0.038(4) 0.041(4) 0.003(3) 0.004(3) 0.001(3)
C27 0.043(5) 0.044(6) 0.039(4) 0.003(4) 0.003(4) -0.002(4)
C28 0.036(4) 0.034(6) 0.031(4) -0.001(4) 0.002(3) 0.001(4)
C29 0.045(5) 0.044(5) 0.040(4) -0.005(4) -0.001(4) 0.001(4)
C30 0.038(5) 0.039(5) 0.040(4) 0.001(4) 0.000(4) 0.001(4)
C31 0.034(5) 0.042(5) 0.037(4) 0.005(4) -0.003(4) 0.004(4)
C32 0.028(5) 0.032(5) 0.031(4) -0.001(4) -0.001(4) 0.006(4)
C33 0.039(4) 0.036(5) 0.037(5) 0.003(4) 0.003(4) 0.000(4)
O51 0.027(3) 0.065(4) 0.029(3) 0.018(3) -0.016(3) 0.001(3)
O71 0.070(6) 0.084(6) 0.082(6) 0.008(4) -0.001(4) -0.003(4)
O81 0.037(5) 0.052(4) 0.028(4) -0.003(3) -0.006(4) 0.000(4)
O91 0.062(5) 0.059(5) 0.042(4) -0.009(4) 0.000(4) -0.007(4)
O101 0.072(5) 0.071(5) 0.054(4) -0.003(4) 0.007(4) -0.016(4)
N31 0.040(5) 0.034(5) 0.028(5) -0.004(4) 0.000(4) -0.005(4)
N41 0.056(5) 0.051(5) 0.041(4) -0.003(4) -0.001(4) -0.010(4)
C251 0.025(4) 0.028(5) 0.025(4) 0.005(4) -0.007(3) -0.004(4)
C261 0.063(6) 0.076(7) 0.073(6) 0.010(4) 0.002(4) -0.006(4)
C271 0.035(5) 0.031(6) 0.032(5) -0.005(4) -0.004(4) -0.010(4)
C281 0.039(5) 0.034(6) 0.034(5) 0.003(5) 0.000(4) 0.000(5)
C291 0.042(6) 0.043(6) 0.044(5) 0.001(4) -0.003(4) 0.005(4)
C301 0.029(5) 0.032(5) 0.028(4) -0.002(4) 0.006(4) 0.001(4)
C311 0.034(6) 0.040(5) 0.037(5) 0.005(4) 0.000(4) 0.003(4)
C321 0.031(6) 0.034(5) 0.028(5) -0.001(4) 0.001(4) 0.005(4)
C331 0.029(4) 0.026(5) 0.028(5) -0.005(4) 0.004(4) -0.001(4)
O11A 0.081(3) 0.080(4) 0.056(3) 0.005(3) -0.010(3) -0.021(3)
O12A 0.072(3) 0.061(3) 0.044(2) 0.006(2) 0.014(2) -0.007(3)
N5A 0.057(3) 0.051(3) 0.040(2) 0.011(2) -0.003(2) -0.007(3)
O5A 0.068(4) 0.078(5) 0.045(4) -0.015(4) -0.009(3) -0.005(4)
O6A 0.050(4) 0.043(4) 0.042(4) -0.001(3) 0.000(3) 0.001(3)
O7A 0.105(5) 0.101(5) 0.121(6) -0.006(4) -0.008(4) 0.000(4)
O8A 0.052(4) 0.047(5) 0.040(4) -0.008(4) 0.002(3) 0.003(4)
O9A 0.065(5) 0.066(5) 0.048(4) 0.009(4) 0.009(4) -0.003(4)
O10A 0.085(5) 0.074(5) 0.063(4) 0.007(4) -0.006(4) -0.012(4)
N3A 0.049(5) 0.047(5) 0.048(4) 0.001(4) -0.005(4) -0.003(4)
N4A 0.060(5) 0.053(5) 0.048(4) 0.011(4) -0.008(4) -0.006(4)
C24A 0.041(4) 0.043(4) 0.040(4) -0.002(4) 0.003(3) -0.001(4)
C25A 0.052(4) 0.052(5) 0.058(4) -0.010(4) -0.001(4) 0.004(4)
C26A 0.064(5) 0.065(5) 0.077(6) -0.003(4) 0.001(4) -0.001(4)
C27A 0.033(4) 0.043(5) 0.041(5) 0.004(4) -0.001(4) 0.005(4)
C28A 0.032(4) 0.033(5) 0.036(5) 0.001(4) -0.003(4) 0.003(4)
C29A 0.042(5) 0.042(6) 0.037(5) 0.003(4) 0.000(4) 0.003(4)
C30A 0.039(5) 0.035(5) 0.034(4) 0.010(4) 0.003(4) 0.003(4)
C31A 0.041(5) 0.041(5) 0.039(4) 0.004(4) 0.001(4) 0.001(4)
C32A 0.030(5) 0.030(5) 0.028(4) -0.001(4) 0.002(3) 0.005(4)
C33A 0.036(5) 0.040(5) 0.039(5) 0.002(4) -0.001(4) -0.002(4)
O5B 0.074(5) 0.070(6) 0.060(5) -0.001(4) -0.015(4) -0.005(4)
O6B 0.048(4) 0.046(5) 0.046(4) 0.005(4) -0.001(4) 0.000(4)
O7B 0.070(5) 0.069(5) 0.064(5) 0.001(4) 0.005(4) -0.004(4)
O8B 0.046(5) 0.038(5) 0.039(4) -0.006(4) -0.001(4) 0.008(4)
O9B 0.049(5) 0.044(5) 0.036(4) 0.007(4) 0.007(4) 0.002(4)
O10B 0.072(5) 0.066(5) 0.057(5) 0.000(4) 0.005(4) -0.017(4)
N3C 0.040(5) 0.041(5) 0.041(5) -0.003(4) 0.002(4) -0.002(4)
N4B 0.043(5) 0.046(5) 0.040(4) -0.004(4) -0.001(4) -0.001(4)
C24B 0.048(5) 0.045(5) 0.039(4) -0.004(4) -0.008(4) -0.003(4)
C25B 0.049(5) 0.041(5) 0.033(5) 0.004(4) -0.004(4) 0.001(4)
C26B 0.051(5) 0.052(5) 0.045(5) -0.001(4) -0.003(4) -0.005(4)
C27B 0.044(6) 0.048(6) 0.044(6) 0.002(4) 0.003(4) 0.001(4)
C28B 0.034(5) 0.037(6) 0.038(6) 0.005(4) -0.001(4) -0.001(4)
C29B 0.037(5) 0.036(6) 0.036(5) 0.001(4) 0.008(4) 0.006(4)
C30B 0.026(5) 0.030(5) 0.026(4) -0.001(4) 0.005(4) 0.004(4)
C31B 0.031(5) 0.031(5) 0.029(4) 0.004(4) 0.004(4) 0.004(4)
C32B 0.031(5) 0.029(5) 0.027(4) 0.004(4) 0.001(4) 0.004(4)
C33B 0.034(5) 0.033(5) 0.029(5) 0.003(4) -0.003(4) -0.003(4)
O1W 0.072(4) 0.076(4) 0.080(4) 0.015(3) 0.022(3) 0.007(4)
O2W 0.065(3) 0.064(4) 0.064(3) 0.017(3) -0.018(3) -0.020(3)
O3W 0.078(4) 0.084(5) 0.104(5) 0.027(4) 0.012(4) 0.012(4)
O4W 0.135(5) 0.135(5) 0.135(5) 0.0004(10) -0.0001(10) -0.0004(10)
O5W 0.106(4) 0.106(4) 0.107(4) -0.0003(10) -0.0005(10) 0.0001(10)
O6W 0.076(3) 0.076(3) 0.075(3) -0.0004(10) 0.0000(10) 0.0001(10)
O7W 0.092(5) 0.091(5) 0.091(5) -0.0005(10) -0.0003(10) 0.0001(10)
O70W 0.092(5) 0.092(5) 0.092(5) -0.0001(10) 0.0000(10) -0.0001(10)
O41W 0.133(6) 0.133(6) 0.133(6) 0.0001(10) 0.0002(10) 0.0000(10)
O51W 0.063(3) 0.063(3) 0.063(3) 0.0001(10) 0.0004(10) 0.0000(10)
O61W 0.059(3) 0.059(3) 0.058(3) -0.0003(10) 0.0002(10) 0.0000(10)
O71W 0.034(9) 0.034(9) 0.034(9) 0.0001(10) 0.0000(10) 0.0000(10)
O72W 0.089(5) 0.089(5) 0.089(5) -0.0004(10) 0.0003(10) 0.0000(10)
O81W 0.124(7) 0.124(7) 0.124(7) 0.0000(10) 0.0000(10) 0.0002(10)
O92W 0.141(11) 0.141(11) 0.141(11) 0.0001(10) 0.0001(10) 0.0002(10)

loop_
_atom_type_symbol
_atom_type_description
_atom_type_scat_dispersion_real
_atom_type_scat_dispersion_imag
_atom_type_scat_source
C C 0.0181 0.0091 'International Tables Vol C Tables 4.2.6.8 and 6.1.1.4'
H H 0.0000 0.0000 'International Tables Vol C Tables 4.2.6.8 and 6.1.1.4'
N N 0.0311 0.0180 'International Tables Vol C Tables 4.2.6.8 and 6.1.1.4'
O O 0.0492 0.0322 'International Tables Vol C Tables 4.2.6.8 and 6.1.1.4'

loop_
_geom_angle_atom_site_label_1
_geom_angle_atom_site_label_2
_geom_angle_atom_site_label_3
_geom_angle
C11 O1 C12 114.0(5)
C2 O2 C22 116.9(4)
C3 O3 C23 114.9(4)
C9 N1 C6 126.1(5)
C9 N1 C8 118.3(5)
C6 N1 C8 109.3(4)
C15 N2 C16 112.2(5)
C15 N2 C21 114.0(5)
C16 N2 C21 106.8(4)
C15 N2 H2 107.9
C16 N2 H2 107.9
C21 N2 H2 107.9
C2 C1 C6 118.4(5)
C2 C1 H1 120.8
C6 C1 H1 120.8
C1 C2 O2 125.1(5)
C1 C2 C3 120.9(5)
O2 C2 C3 114.0(5)
O3 C3 C4 124.2(5)
O3 C3 C2 115.5(5)
C4 C3 C2 120.2(5)
C5 C4 C3 118.3(5)
C5 C4 H4 120.8
C3 C4 H4 120.8
C6 C5 C4 120.3(5)
C6 C5 C7 111.6(5)
C4 C5 C7 127.8(5)
C5 C6 N1 110.1(4)
C5 C6 C1 121.6(5)
N1 C6 C1 128.3(5)
C5 C7 C17 113.4(5)
C5 C7 C21 116.0(5)
C17 C7 C21 101.3(5)
C5 C7 C8 102.3(4)
C17 C7 C8 110.4(5)
C21 C7 C8 113.9(5)
N1 C8 C18 104.8(5)
N1 C8 C7 103.9(4)
C18 C8 C7 116.1(5)
N1 C8 H8 110.5
C18 C8 H8 110.5
C7 C8 H8 110.5
O4 C9 N1 120.9(5)
O4 C9 C10 121.9(5)
N1 C9 C10 117.2(5)
C9 C10 C11 118.3(5)
C9 C10 H10A 107.7
C11 C10 H10A 107.7
C9 C10 H10B 107.7
C11 C10 H10B 107.7
H10A C10 H10B 107.1
O1 C11 C18 114.9(5)
O1 C11 C10 105.3(5)
C18 C11 C10 107.8(5)
O1 C11 H11 109.6
C18 C11 H11 109.6
C10 C11 H11 109.6
O1 C12 C13 112.0(5)
O1 C12 H12A 109.2
C13 C12 H12A 109.2
O1 C12 H12B 109.2
C13 C12 H12B 109.2
H12A C12 H12B 107.9
C14 C13 C12 124.8(6)
C14 C13 H13 117.6
C12 C13 H13 117.6
C13 C14 C19 121.0(6)
C13 C14 C15 122.4(6)
C19 C14 C15 116.7(5)
N2 C15 C14 109.1(5)
N2 C15 H15A 109.9
C14 C15 H15A 109.9
N2 C15 H15B 109.9
C14 C15 H15B 109.9
H15A C15 H15B 108.3
N2 C16 C17 103.9(5)
N2 C16 H16A 111.0
C17 C16 H16A 111.0
N2 C16 H16B 111.0
C17 C16 H16B 111.0
H16A C16 H16B 109.0
C7 C17 C16 104.1(5)
C7 C17 H17A 110.9
C16 C17 H17A 110.9
C7 C17 H17B 110.9
C16 C17 H17B 110.9
H17A C17 H17B 109.0
C8 C18 C11 107.9(5)
C8 C18 C19 112.8(5)
C11 C18 C19 116.1(5)
C8 C18 H18 106.5
C11 C18 H18 106.5
C19 C18 H18 106.5
C14 C19 C20 109.3(5)
C14 C19 C18 115.6(5)
C20 C19 C18 105.1(5)
C14 C19 H19 108.9
C20 C19 H19 108.9
C18 C19 H19 108.9
C21 C20 C19 108.2(5)
C21 C20 H20A 110.1
C19 C20 H20A 110.1
C21 C20 H20B 110.1
C19 C20 H20B 110.1
H20A C20 H20B 108.4
N2 C21 C20 110.6(5)
N2 C21 C7 106.5(5)
C20 C21 C7 115.4(5)
N2 C21 H21 108.1
C20 C21 H21 108.1
C7 C21 H21 108.1
O2 C22 H22A 109.5
O2 C22 H22B 109.5
H22A C22 H22B 109.5
O2 C22 H22C 109.5
H22A C22 H22C 109.5
H22B C22 H22C 109.5
O3 C23 H23A 109.5
O3 C23 H23B 109.5
H23A C23 H23B 109.5
O3 C23 H23C 109.5
H23A C23 H23C 109.5
H23B C23 H23C 109.5
C11A O1A C12A 113.8(10)
C22A O2A C2A 126.4(16)
C3A O3A C23A 114.6(18)
C9A N1A C6A 126.7(13)
C9A N1A C8A 119.0(12)
C6A N1A C8A 109.9(11)
C16A N2A C15A 114.4(10)
C16A N2A C21A 107.3(9)
C15A N2A C21A 112.3(11)
C16A N2A H2A 107.5
C15A N2A H2A 107.5
C21A N2A H2A 107.5
C2A C1A C6A 111.7(18)
C2A C1A H1A 124.2
C6A C1A H1A 124.2
C1A C2A C3A 130(2)
C1A C2A O2A 115(2)
C3A C2A O2A 112(2)
C2A C3A O3A 119(2)
C2A C3A C4A 112(2)
O3A C3A C4A 127(2)
C5A C4A C3A 127(2)
C5A C4A H4A 116.6
C3A C4A H4A 116.6
C4A C5A C6A 117.1(19)
C4A C5A C7A 146.7(19)
C6A C5A C7A 95.3(11)
N1A C6A C1A 125.6(16)
N1A C6A C5A 115.1(14)
C1A C6A C5A 119.4(16)
C8A C7A C21A 115.6(12)
C8A C7A C17A 112.9(12)
C21A C7A C17A 101.1(11)
C8A C7A C5A 111.7(12)
C21A C7A C5A 107.3(12)
C17A C7A C5A 107.5(12)
C7A C8A C18A 117.0(12)
C7A C8A N1A 103.9(11)
C18A C8A N1A 106.2(11)
C7A C8A H8A 109.8
C18A C8A H8A 109.8
N1A C8A H8A 109.8
O4A C9A N1A 120.3(14)
O4A C9A C10A 124.4(13)
N1A C9A C10A 115.3(12)
C9A C10A C11A 119.7(11)
C9A C10A H10C 107.4
C11A C10A H10C 107.4
C9A C10A H10D 107.4
C11A C10A H10D 107.4
H10C C10A H10D 106.9
O1A C11A C18A 117.2(11)
O1A C11A C10A 103.7(11)
C18A C11A C10A 110.6(11)
O1A C11A H11A 108.3
C18A C11A H11A 108.3
C10A C11A H11A 108.3
O1A C12A C13A 113.1(11)
O1A C12A H12C 109.0
C13A C12A H12C 109.0
O1A C12A H12D 109.0
C13A C12A H12D 109.0
H12C C12A H12D 107.8
C14A C13A C12A 122.0(14)
C14A C13A H13A 119.0
C12A C13A H13A 119.0
C13A C14A C15A 120.2(13)
C13A C14A C19A 124.3(14)
C15A C14A C19A 115.5(13)
C14A C15A N2A 109.4(11)
C14A C15A H15C 109.8
N2A C15A H15C 109.8
C14A C15A H15D 109.8
N2A C15A H15D 109.8
H15C C15A H15D 108.2
N2A C16A C17A 104.5(9)
N2A C16A H16C 110.9
C17A C16A H16C 110.9
N2A C16A H16D 110.9
C17A C16A H16D 110.9
H16C C16A H16D 108.9
C16A C17A C7A 102.4(11)
C16A C17A H17C 111.3
C7A C17A H17C 111.3
C16A C17A H17D 111.3
C7A C17A H17D 111.3
H17C C17A H17D 109.2
C11A C18A C8A 106.4(11)
C11A C18A C19A 118.0(11)
C8A C18A C19A 112.0(11)
C11A C18A H18A 106.6
C8A C18A H18A 106.6
C19A C18A H18A 106.6
C20A C19A C14A 108.5(12)
C20A C19A C18A 106.1(10)
C14A C19A C18A 114.1(11)
C20A C19A H19A 109.4
C14A C19A H19A 109.4
C18A C19A H19A 109.4
C19A C20A C21A 108.3(11)
C19A C20A H20C 110.0
C21A C20A H20C 110.0
C19A C20A H20D 110.0
C21A C20A H20D 110.0
H20C C20A H20D 108.4
C20A C21A C7A 116.0(11)
C20A C21A N2A 109.9(10)
C7A C21A N2A 105.2(10)
C20A C21A H21A 108.5
C7A C21A H21A 108.5
N2A C21A H21A 108.5
O2A C22A H22D 109.5
O2A C22A H22E 109.5
H22D C22A H22E 109.5
O2A C22A H22F 109.5
H22D C22A H22F 109.5
H22E C22A H22F 109.5
O3A C23A H23D 109.5
O3A C23A H23E 109.5
H23D C23A H23E 109.5
O3A C23A H23F 109.5
H23D C23A H23F 109.5
H23E C23A H23F 109.5
C11B O1B C12B 114.0(15)
C2B O2B C22B 104(2)
C3B O3B C23B 119(2)
C9B N1B C6B 127.2(18)
C9B N1B C8B 121.6(16)
C6B N1B C8B 106.6(16)
C9B N1B C5B 154.1(18)
C6B N1B C5B 30.8(13)
C8B N1B C5B 75.9(13)
C16B N2B C15B 116.5(15)
C16B N2B C21B 107.1(13)
C15B N2B C21B 109.5(14)
C16B N2B H2B 107.8
C15B N2B H2B 107.8
C21B N2B H2B 107.8
C6B C1B C2B 125(2)
C6B C1B H1B 117.7
C2B C1B H1B 117.7
O2B C2B C3B 116(3)
O2B C2B C1B 133(3)
C3B C2B C1B 108(3)
C4B C3B O3B 118(3)
C4B C3B C2B 130(3)
O3B C3B C2B 112(3)
C3B C4B C5B 108(2)
C3B C4B H4B 125.8
C5B C4B H4B 125.8
C6B C5B C7B 131(3)
C6B C5B C4B 120(3)
C7B C5B C4B 108.4(18)
C6B C5B N1B 45.9(18)
C7B C5B N1B 85.5(14)
C4B C5B N1B 165(2)
C5B C6B C1B 128(3)
C5B C6B N1B 103(3)
C1B C6B N1B 129(2)
C5B C7B C8B 92.8(15)
C5B C7B C17B 113.3(19)
C8B C7B C17B 112.9(16)
C5B C7B C21B 127.8(18)
C8B C7B C21B 113.9(15)
C17B C7B C21B 97.1(14)
N1B C8B C7B 104.5(15)
N1B C8B C18B 104.0(15)
C7B C8B C18B 117.2(16)
N1B C8B H8B 110.2
C7B C8B H8B 110.2
C18B C8B H8B 110.2
O4B C9B N1B 122.4(18)
O4B C9B C10B 121.1(18)
N1B C9B C10B 116.5(15)
C9B C10B C11B 119.0(14)
C9B C10B H10E 107.6
C11B C10B H10E 107.6
C9B C10B H10F 107.6
C11B C10B H10F 107.6
H10E C10B H10F 107.0
O1B C11B C18B 117.6(17)
O1B C11B C10B 104.9(15)
C18B C11B C10B 108.5(14)
O1B C11B H11B 108.5
C18B C11B H11B 108.5
C10B C11B H11B 108.5
O1B C12B C13B 117.1(16)
O1B C12B H12E 108.0
C13B C12B H12E 108.0
O1B C12B H12F 108.0
C13B C12B H12F 108.0
H12E C12B H12F 107.3
C14B C13B C12B 118.1(19)
C14B C13B H13B 120.9
C12B C13B H13B 120.9
C13B C14B C15B 122(2)
C13B C14B C19B 127(2)
C15B C14B C19B 111.4(15)
N2B C15B C14B 110.7(14)
N2B C15B H15E 109.5
C14B C15B H15E 109.5
N2B C15B H15F 109.5
C14B C15B H15F 109.5
H15E C15B H15F 108.1
N2B C16B C17B 104.6(14)
N2B C16B H16E 110.8
C17B C16B H16E 110.8
N2B C16B H16F 110.8
C17B C16B H16F 110.8
H16E C16B H16F 108.9
C16B C17B C7B 108.3(16)
C16B C17B H17E 110.0
C7B C17B H17E 110.0
C16B C17B H17F 110.0
C7B C17B H17F 110.0
H17E C17B H17F 108.4
C19B C18B C11B 117.0(15)
C19B C18B C8B 110.0(14)
C11B C18B C8B 108.0(15)
C19B C18B H18B 107.1
C11B C18B H18B 107.1
C8B C18B H18B 107.1
C18B C19B C20B 109.1(14)
C18B C19B C14B 114.3(15)
C20B C19B C14B 109.2(15)
C18B C19B H19B 108.0
C20B C19B H19B 108.0
C14B C19B H19B 108.0
C21B C20B C19B 105.7(14)
C21B C20B H20E 110.6
C19B C20B H20E 110.6
C21B C20B H20F 110.6
C19B C20B H20F 110.6
H20E C20B H20F 108.7
N2B C21B C20B 112.2(13)
N2B C21B C7B 107.6(14)
C20B C21B C7B 115.6(14)
N2B C21B H21B 107.0
C20B C21B H21B 107.0
C7B C21B H21B 107.0
O2B C22B H22G 109.5
O2B C22B H22H 109.5
H22G C22B H22H 109.5
O2B C22B H22I 109.5
H22G C22B H22I 109.5
H22H C22B H22I 109.5
O3B C23B H23G 109.5
O3B C23B H23H 109.5
H23G C23B H23H 109.5
O3B C23B H23I 109.5
H23G C23B H23I 109.5
H23H C23B H23I 109.5
O12 N5 O11 123.8
O12 N5 C321 121.2(13)
O11 N5 C321 114.4(12)
O12 N5 C32 117.8(9)
O11 N5 C32 118.4(9)
C321 N5 C32 10.7(16)
O5 C24 O6 126.3
O5 C24 O51 15.6(6)
O6 C24 O51 119.1(5)
O5 C24 C251 109.7(6)
O6 C24 C251 121.0(7)
O51 C24 C251 119.6(9)
O5 C24 C25 110.6(4)
O6 C24 C25 123.1(4)
O51 C24 C25 115.7(7)
C251 C24 C25 18.9(6)
C26 O7 H7 109.5
C27 N3 C25 103.4(15)
C27 N3 H3 128.3
C25 N3 H3 128.3
O10 N4 O9 122.9(12)
O10 N4 C30 120.1(12)
O9 N4 C30 116.9(12)
N3 C25 C24 105.6(10)
N3 C25 C26 102.6(11)
C24 C25 C26 108.0(8)
N3 C25 H25 113.3
C24 C25 H25 113.3
C26 C25 H25 113.3
O7 C26 C25 109.6(9)
O7 C26 H26E 109.8
C25 C26 H26E 109.8
O7 C26 H26F 109.8
C25 C26 H26F 109.8
H26E C26 H26F 108.2
O8 C27 N3 129(2)
O8 C27 C28 114.1(17)
N3 C27 C28 116.8(19)
C33 C28 C29 118(2)
C33 C28 C27 121(2)
C29 C28 C27 119.9(19)
C30 C29 C28 121.3(18)
C30 C29 H29 119.3
C28 C29 H29 119.3
C29 C30 N4 121.8(15)
C29 C30 C31 120.6(15)
N4 C30 C31 117.6(14)
C32 C31 C30 113.4(17)
C32 C31 H31 123.3
C30 C31 H31 123.3
C31 C32 C33 133(2)
C31 C32 N5 114.3(18)
C33 C32 N5 112.2(18)
C32 C33 C28 113(2)
C32 C33 H33 123.3
C28 C33 H33 123.3
C261 O71 H71 109.5
C271 N31 C251 139(2)
C271 N31 H31N 110.4
C251 N31 H31N 110.4
O101 N41 O91 121.4(16)
O101 N41 C301 117.1(15)
O91 N41 C301 121.5(15)
C24 C251 C261 106.7(12)
C24 C251 N31 110.6(13)
C261 C251 N31 119.7(15)
C24 C251 H251 106.4
C261 C251 H251 106.4
N31 C251 H251 106.4
O71 C261 C251 111.1(18)
O71 C261 H7X 80.7
C251 C261 H7X 112.0
O71 C261 H26G 109.4
C251 C261 H26G 109.4
H7X C261 H26G 30.6
O71 C261 H26H 109.4
C251 C261 H26H 109.4
H7X C261 H26H 129.7
H26G C261 H26H 108.0
O81 C271 N31 117(2)
O81 C271 C281 124(2)
N31 C271 C281 119(2)
C291 C281 C331 119(3)
C291 C281 C271 113(3)
C331 C281 C271 125(3)
C281 C291 C301 116(3)
C281 C291 H291 121.9
C301 C291 H291 121.9
C311 C301 C291 126(2)
C311 C301 N41 120.1(19)
C291 C301 N41 113.7(18)
C301 C311 C321 120(2)
C301 C311 H311 120.1
C321 C311 H311 120.1
C311 C321 N5 125(3)
C311 C321 C331 113(3)
N5 C321 C331 120(2)
C281 C331 C321 124(3)
C281 C331 H331 118.2
C321 C331 H331 118.2
O12A N5A O11A 123.7(6)
O12A N5A C32A 117.9(8)
O11A N5A C32A 118.3(8)
O12A N5A C32B 118.9(10)
O11A N5A C32B 116.4(10)
C32A N5A C32B 14.4(11)
C26A O7A H7A 109.5
C27A N3A C25A 94.8(10)
C27A N3A H3A 132.6
C25A N3A H3A 132.6
O10A N4A O9A 124.5(13)
O10A N4A C30A 119.3(13)
O9A N4A C30A 116.2(12)
O6A C24A O5A 122.2(13)
O6A C24A C25A 126.2(13)
O5A C24A C25A 111.5(14)
C24A C25A C26A 106.6(12)
C24A C25A N3A 125.9(12)
C26A C25A N3A 93.5(11)
C24A C25A H25A 109.6
C26A C25A H25A 109.6
N3A C25A H25A 109.6
O7A C26A C25A 111.8(15)
O7A C26A H26A 109.2
C25A C26A H26A 109.2
O7A C26A H26B 109.2
C25A C26A H26B 109.2
H26A C26A H26B 107.9
O8A C27A N3A 121.6(17)
O8A C27A C28A 122.7(17)
N3A C27A C28A 109.4(13)
C29A C28A C33A 120(2)
C29A C28A C27A 118.7(18)
C33A C28A C27A 121.4(18)
C28A C29A C30A 124(2)
C28A C29A H29A 118.2
C30A C29A H29A 118.2
C29A C30A C31A 122.7(16)
C29A C30A N4A 118.4(15)
C31A C30A N4A 118.9(13)
C32A C31A C30A 114.8(15)
C32A C31A H31A 122.6
C30A C31A H31A 122.6
C31A C32A N5A 116.3(13)
C31A C32A C33A 123.1(16)
N5A C32A C33A 119.7(14)
C28A C33A C32A 115.3(19)
C28A C33A H33A 122.4
C32A C33A H33A 122.4
C26B O7B H7B 109.5
C27B N3C C25B 126.6(19)
C27B N3C H3B 116.7
C25B N3C H3B 116.7
O10B N4B O9B 120.9(16)
O10B N4B C30B 123.5(15)
O9B N4B C30B 115.6(14)
O5B C24B O6B 128(2)
O5B C24B C25B 114.2(18)
O6B C24B C25B 117.7(15)
N3C C25B C24B 93.1(14)
N3C C25B C26B 121.1(15)
C24B C25B C26B 107.8(15)
N3C C25B H25B 111.1
C24B C25B H25B 111.1
C26B C25B H25B 111.1
O7B C26B C25B 110.3(16)
O7B C26B H26C 109.6
C25B C26B H26C 109.6
O7B C26B H26D 109.6
C25B C26B H26D 109.6
H26C C26B H26D 108.1
N3C C27B C28B 132(2)
N3C C27B O8B 103.2(19)
C28B C27B O8B 113(2)
C33B C28B C27B 130(3)
C33B C28B C29B 120(3)
C27B C28B C29B 111(2)
C30B C29B C28B 114(2)
C30B C29B H29B 123.0
C28B C29B H29B 123.0
C31B C30B C29B 124.4(19)
C31B C30B N4B 115.3(15)
C29B C30B N4B 120.2(18)
C30B C31B C32B 114.0(18)
C30B C31B H31B 123.0
C32B C31B H31B 123.0
C33B C32B C31B 127(2)
C33B C32B N5A 113(2)
C31B C32B N5A 117.2(17)
C32B C33B C28B 118(3)
C32B C33B H33B 121.0
C28B C33B H33B 121.0
H11W O1W H12W 97.7
H21W O2W H22W 131.3
H31W O3W H32W 85.6
H41W O4W H42W 120.7
H41W O4W H43W 27.5
H42W O4W H43W 129.3
H41W O4W H44W 99.0
H42W O4W H44W 37.8
H43W O4W H44W 95.1
H51W O5W H52W 101.0
H51W O5W H53W 24.0
H52W O5W H53W 79.5
H51W O5W H54W 98.3
H52W O5W H54W 8.5
H53W O5W H54W 75.6
H61W O6W H62W 100.2
H61W O6W H63W 38.1
H62W O6W H63W 111.0
H61W O6W H64W 83.2
H62W O6W H64W 27.3
H63W O6W H64W 84.5
H61W O6W H82W 167.5
H62W O6W H82W 86.3
H63W O6W H82W 148.3
H64W O6W H82W 106.6
O70W O7W H71W 74.1
O70W O7W H72W 165.1
H71W O7W H72W 110.7
O70W O7W H73W 45.8
H71W O7W H73W 104.4
H72W O7W H73W 139.9
O70W O7W H74W 45.5
H71W O7W H74W 29.2
H72W O7W H74W 139.8
H73W O7W H74W 77.6
O70W O7W H78W 77.7
H71W O7W H78W 68.3
H72W O7W H78W 90.7
H73W O7W H78W 120.6
H74W O7W H78W 72.8
O70W O7W H79W 158.2
H71W O7W H79W 119.0
H72W O7W H79W 31.8
H73W O7W H79W 112.3
H74W O7W H79W 142.5
H78W O7W H79W 122.5
O70W O7W H80W 130.1
H71W O7W H80W 69.1
H72W O7W H80W 63.6
H73W O7W H80W 114.4
H74W O7W H80W 90.7
H78W O7W H80W 116.3
H79W O7W H80W 52.0
O7W O70W H71W 40.8
O7W O70W H73W 49.8
H71W O70W H73W 80.2
O7W O70W H74W 36.4
H71W O70W H74W 6.3
H73W O70W H74W 73.9
O7W O70W H78W 43.1
H71W O70W H78W 45.5
H73W O70W H78W 91.0
H74W O70W H78W 47.7
H41W O41W H42W 87.6
H41W O41W H43W 33.7
H42W O41W H43W 116.5
H41W O41W H44W 85.7
H42W O41W H44W 22.2
H43W O41W H44W 106.1
H51W O51W H52W 124.1
H51W O51W H53W 23.5
H52W O51W H53W 117.2
H51W O51W H54W 131.6
H52W O51W H54W 29.5
H53W O51W H54W 113.2
H61W O61W H62W 104.6
H61W O61W H63W 38.3
H62W O61W H63W 142.9
H61W O61W H64W 104.3
H62W O61W H64W 45.3
H63W O61W H64W 126.3
H77W O71W H78W 114.6
H71W O72W H72W 78.9
H71W O72W H73W 68.2
H72W O72W H73W 99.1
H71W O72W H74W 19.5
H72W O72W H74W 82.9
H73W O72W H74W 48.8
H71W O72W H79W 141.1
H72W O72W H79W 67.7
H73W O72W H79W 134.7
H74W O72W H79W 150.6
H71W O72W H80W 77.5
H72W O72W H80W 104.1
H73W O72W H80W 133.5
H74W O72W H80W 94.9
H79W O72W H80W 91.6
H81W O81W H82W 120.3
H93W O92W H94W 114.4

loop_
_geom_bond_atom_site_label_1
_geom_bond_atom_site_label_2
_geom_bond_distance
O1 C11 1.417(6)
O1 C12 1.438(6)
O2 C2 1.376(6)
O2 C22 1.435(6)
O3 C3 1.378(6)
O3 C23 1.420(7)
O4 C9 1.256(7)
N1 C9 1.353(7)
N1 C6 1.406(7)
N1 C8 1.494(6)
N2 C15 1.498(7)
N2 C16 1.515(7)
N2 C21 1.522(7)
N2 H2 0.9300
C1 C2 1.365(7)
C1 C6 1.406(7)
C1 H1 0.9500
C2 C3 1.407(7)
C3 C4 1.401(7)
C4 C5 1.399(7)
C4 H4 0.9500
C5 C6 1.374(7)
C5 C7 1.484(7)
C7 C17 1.525(8)
C7 C21 1.532(8)
C7 C8 1.568(8)
C8 C18 1.518(8)
C8 H8 1.0000
C9 C10 1.476(8)
C10 C11 1.561(8)
C10 H10A 0.9900
C10 H10B 0.9900
C11 C18 1.526(7)
C11 H11 1.0000
C12 C13 1.478(8)
C12 H12A 0.9900
C12 H12B 0.9900
C13 C14 1.341(8)
C13 H13 0.9500
C14 C19 1.498(8)
C14 C15 1.504(8)
C15 H15A 0.9900
C15 H15B 0.9900
C16 C17 1.527(7)
C16 H16A 0.9900
C16 H16B 0.9900
C17 H17A 0.9900
C17 H17B 0.9900
C18 C19 1.554(7)
C18 H18 1.0000
C19 C20 1.523(8)
C19 H19 1.0000
C20 C21 1.523(8)
C20 H20A 0.9900
C20 H20B 0.9900
C21 H21 1.0000
C22 H22A 0.9800
C22 H22B 0.9800
C22 H22C 0.9800
C23 H23A 0.9800
C23 H23B 0.9800
C23 H23C 0.9800
O1A C11A 1.425(14)
O1A C12A 1.454(16)
O2A C22A 1.34(2)
O2A C2A 1.39(3)
O3A C3A 1.39(3)
O3A C23A 1.44(2)
O4A C9A 1.242(16)
N1A C9A 1.373(18)
N1A C6A 1.39(2)
N1A C8A 1.517(14)
N2A C16A 1.493(16)
N2A C15A 1.508(16)
N2A C21A 1.536(15)
N2A H2A 0.9300
C1A C2A 1.34(3)
C1A C6A 1.42(2)
C1A H1A 0.9500
C2A C3A 1.36(4)
C3A C4A 1.46(3)
C4A C5A 1.15(2)
C4A H4A 0.9500
C5A C6A 1.60(2)
C5A C7A 1.61(2)
C7A C8A 1.508(16)
C7A C21A 1.517(18)
C7A C17A 1.55(2)
C8A C18A 1.510(18)
C8A H8A 1.0000
C9A C10A 1.496(18)
C10A C11A 1.543(16)
C10A H10C 0.9900
C10A H10D 0.9900
C11A C18A 1.486(17)
C11A H11A 1.0000
C12A C13A 1.571(19)
C12A H12C 0.9900
C12A H12D 0.9900
C13A C14A 1.313(19)
C13A H13A 0.9500
C14A C15A 1.466(18)
C14A C19A 1.524(17)
C15A H15C 0.9900
C15A H15D 0.9900
C16A C17A 1.523(17)
C16A H16C 0.9900
C16A H16D 0.9900
C17A H17C 0.9900
C17A H17D 0.9900
C18A C19A 1.567(16)
C18A H18A 1.0000
C19A C20A 1.512(16)
C19A H19A 1.0000
C20A C21A 1.515(18)
C20A H20C 0.9900
C20A H20D 0.9900
C21A H21A 1.0000
C22A H22D 0.9800
C22A H22E 0.9800
C22A H22F 0.9800
C23A H23D 0.9800
C23A H23E 0.9800
C23A H23F 0.9800
O1B C11B 1.37(2)
O1B C12B 1.40(2)
O2B C2B 1.37(4)
O2B C22B 1.63(3)
O3B C3B 1.34(5)
O3B C23B 1.50(3)
O4B C9B 1.26(2)
N1B C9B 1.34(3)
N1B C6B 1.45(3)
N1B C8B 1.48(2)
N1B C5B 1.96(3)
N2B C16B 1.48(2)
N2B C15B 1.52(2)
N2B C21B 1.52(2)
N2B H2B 0.9300
C1B C6B 1.38(3)
C1B C2B 1.47(4)
C1B H1B 0.9500
C2B C3B 1.45(5)
C3B C4B 1.34(4)
C4B C5B 1.74(3)
C4B H4B 0.9500
C5B C6B 1.03(3)
C5B C7B 1.47(3)
C7B C8B 1.50(2)
C7B C17B 1.53(3)
C7B C21B 1.57(2)
C8B C18B 1.57(2)
C8B H8B 1.0000
C9B C10B 1.54(2)
C10B C11B 1.54(2)
C10B H10E 0.9900
C10B H10F 0.9900
C11B C18B 1.52(2)
C11B H11B 1.0000
C12B C13B 1.54(2)
C12B H12E 0.9900
C12B H12F 0.9900
C13B C14B 1.25(3)
C13B H13B 0.9500
C14B C15B 1.54(2)
C14B C19B 1.56(2)
C15B H15E 0.9900
C15B H15F 0.9900
C16B C17B 1.50(2)
C16B H16E 0.9900
C16B H16F 0.9900
C17B H17E 0.9900
C17B H17F 0.9900
C18B C19B 1.51(2)
C18B H18B 1.0000
C19B C20B 1.54(2)
C19B H19B 1.0000
C20B C21B 1.53(2)
C20B H20E 0.9900
C20B H20F 0.9900
C21B H21B 1.0000
C22B H22G 0.9800
C22B H22H 0.9800
C22B H22I 0.9800
C23B H23G 0.9800
C23B H23H 0.9800
C23B H23I 0.9800
O6 C24 1.2378
O11 N5 1.2463
O12 N5 1.2283
N5 C321 1.46(3)
N5 C32 1.49(2)
C24 O5 1.2028
C24 O51 1.355(11)
C24 C251 1.448(15)
C24 C25 1.571(13)
O7 C26 1.422(10)
O7 H7 0.8400
O7X H7X 0.8799
O8 C27 1.25(3)
O9 N4 1.237(14)
O10 N4 1.232(14)
N3 C27 1.30(2)
N3 C25 1.49(2)
N3 H3 0.8800
N4 C30 1.454(19)
C25 C26 1.573(12)
C25 H25 1.0000
C26 H26E 0.9900
C26 H26F 0.9900
C27 C28 1.56(3)
C28 C33 1.45(3)
C28 C29 1.48(3)
C29 C30 1.34(2)
C29 H29 0.9500
C30 C31 1.46(2)
C31 C32 1.34(3)
C31 H31 0.9500
C32 C33 1.35(3)
C33 H33 0.9500
O71 C261 1.420(11)
O71 H71 0.8400
O81 C271 1.24(3)
O91 N41 1.261(19)
O101 N41 1.213(19)
N31 C271 1.36(3)
N31 C251 1.60(3)
N31 H31N 0.8800
N41 C301 1.47(2)
C251 C261 1.576(13)
C251 H251 1.0000
C261 H7X 1.1754
C261 H26G 0.9900
C261 H26H 0.9900
C271 C281 1.44(4)
C281 C291 1.32(4)
C281 C331 1.37(4)
C291 C301 1.44(3)
C291 H291 0.9500
C301 C311 1.26(3)
C311 C321 1.40(4)
C311 H311 0.9500
C321 C331 1.46(4)
C331 H331 0.9500
O11A N5A 1.228(8)
O12A N5A 1.221(7)
N5A C32A 1.462(18)
N5A C32B 1.52(2)
O5A C24A 1.324(16)
O6A C24A 1.242(18)
O7A C26A 1.43(2)
O7A H7A 0.8400
O8A C27A 1.08(2)
O9A N4A 1.294(17)
O10A N4A 1.184(16)
N3A C27A 1.53(2)
N3A C25A 1.702(19)
N3A H3A 0.8800
N4A C30A 1.450(18)
C24A C25A 1.454(19)
C25A C26A 1.63(2)
C25A H25A 1.0000
C26A H26A 0.9900
C26A H26B 0.9900
C27A C28A 1.53(3)
C28A C29A 1.32(3)
C28A C33A 1.36(3)
C29A C30A 1.35(3)
C29A H29A 0.9500
C30A C31A 1.41(2)
C31A C32A 1.32(2)
C31A H31A 0.9500
C32A C33A 1.53(3)
C33A H33A 0.9500
O5B C24B 1.24(2)
O6B C24B 1.34(2)
O7B C26B 1.49(3)
O7B H7B 0.8400
O8B C27B 1.55(3)
O9B N4B 1.24(2)
O10B N4B 1.226(19)
N3C C27B 1.27(3)
N3C C25B 1.42(2)
N3C H3B 0.8800
N4B C30B 1.46(2)
C24B C25B 1.51(2)
C25B C26B 1.55(2)
C25B H25B 1.0000
C26B H26C 0.9900
C26B H26D 0.9900
C27B C28B 1.45(4)
C28B C33B 1.42(4)
C28B C29B 1.48(4)
C29B C30B 1.42(4)
C29B H29B 0.9500
C30B C31B 1.37(3)
C31B C32B 1.43(3)
C31B H31B 0.9500
C32B C33B 1.24(4)
C33B H33B 0.9500
O1W H11W 0.8802
O1W H12W 0.8969
O2W H21W 0.8798
O2W H22W 0.8800
O3W H31W 0.8799
O3W H32W 0.8807
O4W H41W 0.8803
O4W H42W 0.8802
O4W H43W 1.1257
O4W H44W 0.7498
O5W H51W 0.8800
O5W H52W 0.8798
O5W H53W 0.9927
O5W H54W 1.3576
O6W H61W 1.0991
O6W H62W 0.8802
O6W H63W 1.0310
O6W H64W 1.2881
O6W H82W 1.3688
O7W O70W 1.22(5)
O7W H71W 0.8800
O7W H72W 0.7488
O7W H73W 0.9369
O7W H74W 0.7315
O7W H78W 0.9712
O7W H79W 1.4561
O7W H80W 1.4227
O70W H71W 1.2945
O70W H73W 0.8801
O70W H74W 0.8801
O70W H78W 1.3896
O41W H41W 0.9461
O41W H42W 1.2437
O41W H43W 0.8805
O41W H44W 0.8800
O51W H51W 1.0068
O51W H52W 0.5077
O51W H53W 0.8802
O51W H54W 0.8796
O61W H61W 1.1260
O61W H62W 0.7829
O61W H63W 0.8807
O61W H64W 0.8795
O71W H77W 0.8801
O71W H78W 0.8799
O72W H71W 1.2720
O72W H72W 0.7386
O72W H73W 1.2898
O72W H74W 1.2728
O72W H79W 0.8801
O72W H80W 0.8800
O81W H81W 0.8801
O81W H82W 0.8798
O92W H93W 0.8786
O92W H94W 0.8801

loop_
_geom_hbond_atom_site_label_D
_geom_hbond_atom_site_label_H
_geom_hbond_atom_site_label_A
_geom_hbond_distance_DH
_geom_hbond_distance_HA
_geom_hbond_distance_DA
_geom_hbond_angle_DHA
_geom_hbond_site_symmetry_A
N2 H2 O51 0.93 1.56 2.479(14) 170.8 .
N2 H2 O5 0.93 1.91 2.837(5) 174.4 .
N2A H2A O5A 0.93 1.74 2.647(14) 164.0 2_565
N2B H2B O5B 0.93 1.84 2.67(2) 147.5 2_565
O7 H7 O7A 0.84 1.80 2.493(15) 138.4 4_556
N3 H3 O6A 0.88 1.69 2.568(19) 172.7 .
N31 H31N O6B 0.88 2.54 3.20(3) 132.0 .
O7A H7A O5W 0.84 2.19 3.03(2) 176.7 .
N3A H3A O6 0.88 2.19 2.798(13) 126.4 .
O7B H7B O51W 0.84 1.86 2.70(2) 176.1 .
N3C H3B O6 0.88 2.41 2.996(16) 124.4 .
O1W H11W O5 0.88 1.88 2.761(6) 178.6 .
O1W H11W O51 0.88 1.94 2.805(12) 167.9 .
O1W H12W O41W 0.90 1.76 2.63(3) 164.8 4_556
O1W H12W O4W 0.90 2.15 3.00(2) 159.5 4_556
O2W H21W O4 0.88 1.93 2.809(7) 179.5 3_457
O2W H22W O1W 0.88 1.94 2.823(8) 178.3 .
O3W H31W O5 0.88 2.01 2.893(7) 179.3 .
O3W H31W O51 0.88 2.09 2.955(15) 169.0 .
O3W H32W O2W 0.88 1.94 2.816(8) 178.8 .
O4W H41W O4A 0.88 1.67 2.54(2) 169.0 4_646
O4W H42W O7W 0.88 1.88 2.71(3) 156.7 .
O4W H42W O70W 0.88 1.95 2.79(5) 157.1 .
O5W H51W O6A 0.88 1.79 2.663(19) 170.7 4_546
O5W H52W O3W 0.88 2.08 2.961(17) 178.4 .
O6W H61W O4 1.10 2.17 2.975(14) 127.7 .
O6W H61W O12 1.10 2.27 3.120(14) 132.3 2_565
O6W H62W O5A 0.88 2.33 3.171(15) 159.9 2_565
O7W H72W O7 0.75 2.13 2.77(2) 143.1 4_546
O41W H43W O4B 0.88 2.07 2.95(3) 175.9 4_646
O41W H44W O71W 0.88 2.10 2.70(4) 125.6 .
O41W H44W O72W 0.88 2.60 3.31(4) 138.0 .
O51W H53W O6B 0.88 2.31 3.19(2) 178.1 4_546
O51W H54W O3W 0.88 1.64 2.515(17) 177.3 .
O61W H63W O4 0.88 2.08 2.959(16) 178.1 .
O61W H64W O5B 0.88 1.93 2.72(2) 147.9 2_565
O61W H64W N2B 0.88 2.52 3.20(2) 135.3 .
O71W H77W O81 0.88 2.32 3.19(4) 169.3 4_546
O71W H78W O72W 0.88 1.65 2.53(5) 175.8 .
O72W H79W O92W 0.88 1.75 2.62(4) 171.6 4_546
O81W H81W O1B 0.88 1.95 2.83(2) 179.4 1_455
O81W H82W O61W 0.88 1.70 2.58(2) 177.8 .
O92W H93W O71 0.88 2.08 2.81(3) 140.6 .
O92W H94W O1W 0.88 2.13 3.01(3) 174.6 .

loop_
_geom_torsion_atom_site_label_1
_geom_torsion_atom_site_label_2
_geom_torsion_atom_site_label_3
_geom_torsion_atom_site_label_4
_geom_torsion
C6 C1 C2 O2 -178.8(6)
C6 C1 C2 C3 2.6(10)
C22 O2 C2 C1 -5.1(9)
C22 O2 C2 C3 173.5(6)
C23 O3 C3 C4 3.1(9)
C23 O3 C3 C2 -179.2(6)
C1 C2 C3 O3 176.3(6)
O2 C2 C3 O3 -2.5(8)
C1 C2 C3 C4 -6.0(10)
O2 C2 C3 C4 175.3(6)
O3 C3 C4 C5 -176.9(6)
C2 C3 C4 C5 5.6(9)
C3 C4 C5 C6 -2.0(10)
C3 C4 C5 C7 -174.9(6)
C4 C5 C6 N1 179.0(6)
C7 C5 C6 N1 -7.1(7)
C4 C5 C6 C1 -1.2(9)
C7 C5 C6 C1 172.7(6)
C9 N1 C6 C5 -155.7(6)
C8 N1 C6 C5 -4.4(7)
C9 N1 C6 C1 24.5(11)
C8 N1 C6 C1 175.8(6)
C2 C1 C6 C5 0.9(9)
C2 C1 C6 N1 -179.3(6)
C6 C5 C7 C17 -104.2(6)
C4 C5 C7 C17 69.2(9)
C6 C5 C7 C21 139.3(6)
C4 C5 C7 C21 -47.4(9)
C6 C5 C7 C8 14.7(7)
C4 C5 C7 C8 -171.9(7)
C9 N1 C8 C18 44.7(7)
C6 N1 C8 C18 -109.1(5)
C9 N1 C8 C7 167.0(5)
C6 N1 C8 C7 13.1(7)
C5 C7 C8 N1 -16.1(6)
C17 C7 C8 N1 104.9(5)
C21 C7 C8 N1 -142.0(5)
C5 C7 C8 C18 98.4(6)
C17 C7 C8 C18 -140.6(5)
C21 C7 C8 C18 -27.6(7)
C6 N1 C9 O4 -24.3(10)
C8 N1 C9 O4 -173.3(6)
C6 N1 C9 C10 157.0(6)
C8 N1 C9 C10 8.0(9)
O4 C9 C10 C11 146.5(6)
N1 C9 C10 C11 -34.7(9)
C12 O1 C11 C18 -71.2(7)
C12 O1 C11 C10 170.4(4)
C9 C10 C11 O1 127.3(6)
C9 C10 C11 C18 4.2(8)
C11 O1 C12 C13 86.8(6)
O1 C12 C13 C14 -60.8(9)
C12 C13 C14 C19 -4.9(10)
C12 C13 C14 C15 174.6(6)
C16 N2 C15 C14 76.6(6)
C21 N2 C15 C14 -45.0(7)
C13 C14 C15 N2 -126.5(6)
C19 C14 C15 N2 53.0(7)
C15 N2 C16 C17 -142.7(5)
C21 N2 C16 C17 -17.1(6)
C5 C7 C17 C16 -166.7(5)
C21 C7 C17 C16 -41.7(6)
C8 C7 C17 C16 79.2(6)
N2 C16 C17 C7 37.0(6)
N1 C8 C18 C11 -74.0(5)
C7 C8 C18 C11 172.0(5)
N1 C8 C18 C19 156.4(5)
C7 C8 C18 C19 42.4(7)
O1 C11 C18 C8 -68.8(6)
C10 C11 C18 C8 48.2(6)
O1 C11 C18 C19 58.9(7)
C10 C11 C18 C19 175.9(5)
C13 C14 C19 C20 177.5(6)
C15 C14 C19 C20 -2.0(8)
C13 C14 C19 C18 59.2(8)
C15 C14 C19 C18 -120.3(6)
C8 C18 C19 C14 57.7(7)
C11 C18 C19 C14 -67.5(7)
C8 C18 C19 C20 -62.8(6)
C11 C18 C19 C20 171.9(5)
C14 C19 C20 C21 -55.2(6)
C18 C19 C20 C21 69.4(6)
C15 N2 C21 C20 -10.4(7)
C16 N2 C21 C20 -134.9(5)
C15 N2 C21 C7 115.7(5)
C16 N2 C21 C7 -8.8(6)
C19 C20 C21 N2 62.5(6)
C19 C20 C21 C7 -58.4(7)
C5 C7 C21 N2 154.2(5)
C17 C7 C21 N2 31.0(6)
C8 C7 C21 N2 -87.5(6)
C5 C7 C21 C20 -82.7(7)
C17 C7 C21 C20 154.1(5)
C8 C7 C21 C20 35.6(7)
C6A C1A C2A C3A 14(4)
C6A C1A C2A O2A 175(2)
C22A O2A C2A C1A 13(3)
C22A O2A C2A C3A 177(2)
C1A C2A C3A O3A 170(3)
O2A C2A C3A O3A 9(3)
C1A C2A C3A C4A -22(4)
O2A C2A C3A C4A 177.0(19)
C23A O3A C3A C2A 177(2)
C23A O3A C3A C4A 11(3)
C2A C3A C4A C5A 16(4)
O3A C3A C4A C5A -177(2)
C3A C4A C5A C6A -5(4)
C3A C4A C5A C7A -171(3)
C9A N1A C6A C1A 24(3)
C8A N1A C6A C1A -180(2)
C9A N1A C6A C5A -154.8(16)
C8A N1A C6A C5A 1(2)
C2A C1A C6A N1A -180(2)
C2A C1A C6A C5A 0(3)
C4A C5A C6A N1A 176(2)
C7A C5A C6A N1A -12(2)
C4A C5A C6A C1A -3(3)
C7A C5A C6A C1A 168.7(19)
C4A C5A C7A C8A -173(3)
C6A C5A C7A C8A 19.3(17)
C4A C5A C7A C21A -46(4)
C6A C5A C7A C21A 146.9(13)
C4A C5A C7A C17A 62(4)
C6A C5A C7A C17A -105.1(14)
C21A C7A C8A C18A -26.6(18)
C17A C7A C8A C18A -142.3(12)
C5A C7A C8A C18A 96.4(15)
C21A C7A C8A N1A -143.3(12)
C17A C7A C8A N1A 101.0(13)
C5A C7A C8A N1A -20.3(17)
C9A N1A C8A C7A 169.6(14)
C6A N1A C8A C7A 11.8(18)
C9A N1A C8A C18A 45.6(17)
C6A N1A C8A C18A -112.2(15)
C6A N1A C9A O4A -23(3)
C8A N1A C9A O4A -176.5(13)
C6A N1A C9A C10A 157.1(16)
C8A N1A C9A C10A 3(2)
O4A C9A C10A C11A 153.0(14)
N1A C9A C10A C11A -26.8(19)
C12A O1A C11A C18A -69.1(15)
C12A O1A C11A C10A 168.8(10)
C9A C10A C11A O1A 124.5(12)
C9A C10A C11A C18A -2.0(17)
C11A O1A C12A C13A 83.7(14)
O1A C12A C13A C14A -58.7(19)
C12A C13A C14A C15A 173.7(13)
C12A C13A C14A C19A -7(2)
C13A C14A C15A N2A -124.4(14)
C19A C14A C15A N2A 56.5(16)
C16A N2A C15A C14A 75.2(14)
C21A N2A C15A C14A -47.4(14)
C15A N2A C16A C17A -141.7(11)
C21A N2A C16A C17A -16.3(13)
N2A C16A C17A C7A 37.5(12)
C8A C7A C17A C16A 80.0(13)
C21A C7A C17A C16A -44.1(12)
C5A C7A C17A C16A -156.4(11)
O1A C11A C18A C8A -68.0(14)
C10A C11A C18A C8A 50.5(14)
O1A C11A C18A C19A 58.7(17)
C10A C11A C18A C19A 177.3(11)
C7A C8A C18A C11A 171.7(11)
N1A C8A C18A C11A -72.9(12)
C7A C8A C18A C19A 41.4(15)
N1A C8A C18A C19A 156.8(10)
C13A C14A C19A C20A 177.1(14)
C15A C14A C19A C20A -3.9(16)
C13A C14A C19A C18A 59.1(18)
C15A C14A C19A C18A -121.9(13)
C11A C18A C19A C20A 174.5(12)
C8A C18A C19A C20A -61.5(13)
C11A C18A C19A C14A -66.2(16)
C8A C18A C19A C14A 57.9(14)
C14A C19A C20A C21A -55.9(14)
C18A C19A C20A C21A 67.0(13)
C19A C20A C21A C7A -55.1(15)
C19A C20A C21A N2A 64.0(13)
C8A C7A C21A C20A 33.4(17)
C17A C7A C21A C20A 155.6(11)
C5A C7A C21A C20A -92.0(14)
C8A C7A C21A N2A -88.2(14)
C17A C7A C21A N2A 34.0(12)
C5A C7A C21A N2A 146.4(12)
C16A N2A C21A C20A -137.1(11)
C15A N2A C21A C20A -10.6(14)
C16A N2A C21A C7A -11.6(13)
C15A N2A C21A C7A 114.9(11)
C22B O2B C2B C3B -174(3)
C22B O2B C2B C1B -16(4)
C6B C1B C2B O2B -163(3)
C6B C1B C2B C3B -3(4)
C23B O3B C3B C4B -2(4)
C23B O3B C3B C2B -175(2)
O2B C2B C3B C4B 169(3)
C1B C2B C3B C4B 5(5)
O2B C2B C3B O3B -20(4)
C1B C2B C3B O3B 176(3)
O3B C3B C4B C5B -178(3)
C2B C3B C4B C5B -8(5)
C3B C4B C5B C6B 11(4)
C3B C4B C5B C7B -170(2)
C3B C4B C5B N1B 34(9)
C9B N1B C5B C6B 41(5)
C8B N1B C5B C6B 177(3)
C9B N1B C5B C7B -144(4)
C6B N1B C5B C7B 175(4)
C8B N1B C5B C7B -8.3(16)
C9B N1B C5B C4B 13(11)
C6B N1B C5B C4B -29(8)
C8B N1B C5B C4B 148(8)
C7B C5B C6B C1B 170(3)
C4B C5B C6B C1B -11(6)
N1B C5B C6B C1B 177(5)
C7B C5B C6B N1B -7(5)
C4B C5B C6B N1B 172(2)
C2B C1B C6B C5B 8(6)
C2B C1B C6B N1B -175(3)
C9B N1B C6B C5B -159(3)
C8B N1B C6B C5B -3(3)
C9B N1B C6B C1B 24(5)
C8B N1B C6B C1B 180(3)
C5B N1B C6B C1B -177(6)
C6B C5B C7B C8B 13(4)
C4B C5B C7B C8B -165.8(19)
N1B C5B C7B C8B 8.0(15)
C6B C5B C7B C17B -103(4)
C4B C5B C7B C17B 78(2)
N1B C5B C7B C17B -108.4(16)
C6B C5B C7B C21B 137(4)
C4B C5B C7B C21B -42(3)
N1B C5B C7B C21B 131.4(19)
C9B N1B C8B C7B 167.5(19)
C6B N1B C8B C7B 10(2)
C5B N1B C8B C7B 8.4(16)
C9B N1B C8B C18B 44(2)
C6B N1B C8B C18B -113(2)
C5B N1B C8B C18B -115.0(15)
C5B C7B C8B N1B -11(2)
C17B C7B C8B N1B 105.8(18)
C21B C7B C8B N1B -144.8(16)
C5B C7B C8B C18B 103.5(19)
C17B C7B C8B C18B -139.8(16)
C21B C7B C8B C18B -30(2)
C6B N1B C9B O4B -25(4)
C8B N1B C9B O4B -177.4(18)
C5B N1B C9B O4B -50(5)
C6B N1B C9B C10B 155(2)
C8B N1B C9B C10B 3(3)
C5B N1B C9B C10B 130(4)
O4B C9B C10B C11B 154.6(18)
N1B C9B C10B C11B -25(3)
C12B O1B C11B C18B -66(2)
C12B O1B C11B C10B 173.3(15)
C9B C10B C11B O1B 122.0(17)
C9B C10B C11B C18B -4(2)
C11B O1B C12B C13B 85(2)
O1B C12B C13B C14B -61(2)
C12B C13B C14B C15B 178.4(17)
C12B C13B C14B C19B -6(3)
C16B N2B C15B C14B 72.8(19)
C21B N2B C15B C14B -49(2)
C13B C14B C15B N2B -125(2)
C19B C14B C15B N2B 59(2)
C15B N2B C16B C17B -135.3(15)
C21B N2B C16B C17B -12.3(18)
N2B C16B C17B C7B 33.9(19)
C5B C7B C17B C16B -175.6(16)
C8B C7B C17B C16B 80.6(19)
C21B C7B C17B C16B -39.1(16)
O1B C11B C18B C19B 58(2)
C10B C11B C18B C19B 176.5(14)
O1B C11B C18B C8B -67(2)
C10B C11B C18B C8B 51.9(18)
N1B C8B C18B C19B 158.4(14)
C7B C8B C18B C19B 44(2)
N1B C8B C18B C11B -72.9(17)
C7B C8B C18B C11B 172.5(15)
C11B C18B C19B C20B 173.1(15)
C8B C18B C19B C20B -63.2(18)
C11B C18B C19B C14B -64(2)
C8B C18B C19B C14B 59.4(19)
C13B C14B C19B C18B 58(3)
C15B C14B C19B C18B -126.0(17)
C13B C14B C19B C20B -179.7(19)
C15B C14B C19B C20B -3(2)
C18B C19B C20B C21B 69.2(17)
C14B C19B C20B C21B -56.4(17)
C16B N2B C21B C20B -140.6(15)
C15B N2B C21B C20B -13(2)
C16B N2B C21B C7B -12.3(18)
C15B N2B C21B C7B 114.9(15)
C19B C20B C21B N2B 68.1(17)
C19B C20B C21B C7B -55.9(18)
C5B C7B C21B N2B 157(2)
C8B C7B C21B N2B -88.5(18)
C17B C7B C21B N2B 30.4(16)
C5B C7B C21B C20B -76(2)
C8B C7B C21B C20B 38(2)
C17B C7B C21B C20B 156.8(15)
C27 N3 C25 C24 -100.9(14)
C27 N3 C25 C26 146.2(14)
O5 C24 C25 N3 -168.2(8)
O6 C24 C25 N3 12.4(11)
O51 C24 C25 N3 175.7(11)
C251 C24 C25 N3 -78(3)
O5 C24 C25 C26 -59.1(8)
O6 C24 C25 C26 121.6(6)
O51 C24 C25 C26 -75.2(10)
C251 C24 C25 C26 32(3)
N3 C25 C26 O7 -89.1(10)
C24 C25 C26 O7 159.8(7)
C25 N3 C27 O8 -3(3)
C25 N3 C27 C28 -178.7(16)
O8 C27 C28 C33 -173(2)
N3 C27 C28 C33 3(3)
O8 C27 C28 C29 -4(3)
N3 C27 C28 C29 173.0(19)
C33 C28 C29 C30 -6(3)
C27 C28 C29 C30 -175.7(18)
C28 C29 C30 N4 -176.1(16)
C28 C29 C30 C31 2(2)
O10 N4 C30 C29 175.1(14)
O9 N4 C30 C29 -3(2)
O10 N4 C30 C31 -3(2)
O9 N4 C30 C31 179.1(12)
C29 C30 C31 C32 5(2)
N4 C30 C31 C32 -177.0(14)
C30 C31 C32 C33 -9(3)
C30 C31 C32 N5 -176.9(12)
O12 N5 C32 C31 -173.7(11)
O11 N5 C32 C31 4.8(18)
C321 N5 C32 C31 75(11)
O12 N5 C32 C33 16.2(18)
O11 N5 C32 C33 -165.2(13)
C321 N5 C32 C33 -95(12)
C31 C32 C33 C28 5(3)
N5 C32 C33 C28 173.0(17)
C29 C28 C33 C32 3(3)
C27 C28 C33 C32 173(2)
O5 C24 C251 C261 -70.0(13)
O6 C24 C251 C261 91.7(13)
O51 C24 C251 C261 -83.3(15)
C25 C24 C251 C261 -166(4)
O5 C24 C251 N31 158.3(10)
O6 C24 C251 N31 -40.0(13)
O51 C24 C251 N31 145.0(12)
C25 C24 C251 N31 62(3)
C271 N31 C251 C24 -52(3)
C271 N31 C251 C261 -177(3)
C24 C251 C261 O71 167.9(15)
N31 C251 C261 O71 -66(2)
C251 N31 C271 O81 -7(4)
C251 N31 C271 C281 170(3)
O81 C271 C281 C291 6(4)
N31 C271 C281 C291 -170(2)
O81 C271 C281 C331 166(3)
N31 C271 C281 C331 -10(5)
C331 C281 C291 C301 13(4)
C271 C281 C291 C301 174(2)
C281 C291 C301 C311 -12(4)
C281 C291 C301 N41 170(2)
O101 N41 C301 C311 -7(3)
O91 N41 C301 C311 175.1(19)
O101 N41 C301 C291 171.2(18)
O91 N41 C301 C291 -7(3)
C291 C301 C311 C321 -2(3)
N41 C301 C311 C321 176(2)
C301 C311 C321 N5 177(2)
C301 C311 C321 C331 13(4)
O12 N5 C321 C311 -176.9(19)
O11 N5 C321 C311 12(3)
C32 N5 C321 C311 -102(12)
O12 N5 C321 C331 -14(3)
O11 N5 C321 C331 175.3(19)
C32 N5 C321 C331 61(10)
C291 C281 C331 C321 -2(5)
C271 C281 C331 C321 -161(3)
C311 C321 C331 C281 -12(4)
N5 C321 C331 C281 -176(3)
O6A C24A C25A C26A 89.6(17)
O5A C24A C25A C26A -93.3(14)
O6A C24A C25A N3A -17(2)
O5A C24A C25A N3A 159.7(12)
C27A N3A C25A C24A -79.9(15)
C27A N3A C25A C26A 166.7(11)
C24A C25A C26A O7A 168.4(14)
N3A C25A C26A O7A -62.5(15)
C25A N3A C27A O8A -38.3(19)
C25A N3A C27A C28A 168.7(13)
O8A C27A C28A C29A 15(3)
N3A C27A C28A C29A 167.9(17)
O8A C27A C28A C33A -163(2)
N3A C27A C28A C33A -10(2)
C33A C28A C29A C30A -8(3)
C27A C28A C29A C30A 173.8(17)
C28A C29A C30A C31A 4(3)
C28A C29A C30A N4A -173.9(18)
O10A N4A C30A C29A 150.9(16)
O9A N4A C30A C29A -29(2)
O10A N4A C30A C31A -27(2)
O9A N4A C30A C31A 153.0(13)
C29A C30A C31A C32A -2(2)
N4A C30A C31A C32A 176.3(13)
C30A C31A C32A N5A 172.3(11)
C30A C31A C32A C33A 3(2)
O12A N5A C32A C31A 169.7(11)
O11A N5A C32A C31A -6.1(16)
C32B N5A C32A C31A -92(5)
O12A N5A C32A C33A -20.8(17)
O11A N5A C32A C33A 163.5(13)
C32B N5A C32A C33A 77(5)
C29A C28A C33A C32A 9(3)
C27A C28A C33A C32A -173.1(15)
C31A C32A C33A C28A -7(3)
N5A C32A C33A C28A -175.6(16)
C27B N3C C25B C24B -114(2)
C27B N3C C25B C26B 133(2)
O5B C24B C25B N3C 135.9(16)
O6B C24B C25B N3C -40.4(19)
O5B C24B C25B C26B -99.9(19)
O6B C24B C25B C26B 83.7(19)
N3C C25B C26B O7B -100.6(19)
C24B C25B C26B O7B 154.4(14)
C25B N3C C27B C28B -150(2)
C25B N3C C27B O8B 71(2)
N3C C27B C28B C33B 19(5)
O8B C27B C28B C33B 154(3)
N3C C27B C28B C29B -156(3)
O8B C27B C28B C29B -21(3)
C33B C28B C29B C30B 11(4)
C27B C28B C29B C30B -174(2)
C28B C29B C30B C31B -7(3)
C28B C29B C30B N4B 178.9(19)
O10B N4B C30B C31B -19(2)
O9B N4B C30B C31B 159.4(15)
O10B N4B C30B C29B 156(2)
O9B N4B C30B C29B -26(2)
C29B C30B C31B C32B 7(3)
N4B C30B C31B C32B -178.3(15)
C30B C31B C32B C33B -14(3)
C30B C31B C32B N5A -173.3(14)
O12A N5A C32B C33B 11(2)
O11A N5A C32B C33B -179.8(18)
C32A N5A C32B C33B -79(5)
O12A N5A C32B C31B 173.7(12)
O11A N5A C32B C31B -17.3(19)
C32A N5A C32B C31B 84(5)
C31B C32B C33B C28B 19(4)
N5A C32B C33B C28B 179(2)
C27B C28B C33B C32B 169(3)
C29B C28B C33B C32B -17(4)
